data_7116204
loop_
_publ_author_name
'Chen, Wei-Chao'
'Qin, Chao'
'Li, Yang-Guang'
'Zang, Hong-Ying'
'Shao, Kui-Zhan'
'Su, Zhong-Min'
'Wang, En-Bo'
'Liu, Hong-Sheng'

_publ_section_title
;
 Assembly of tetrameric dimethyltin-functionalized selenotungstates: from
 nanoclusters to one-dimensional chains.
;
_journal_issue 12
_journal_name_full 'Chemical communications (Cambridge, England)'
_journal_page_first 2433
_journal_page_last 2436
_journal_paper_doi 10.1039/c4cc08575b
_journal_volume 51
_journal_year 2015
_chemical_formula_sum 'C28 H245 N7 Na12 O268 Se8 Sn7 W54'
_chemical_formula_weight 16635.60
_chemical_name_systematic
; 
 ? 
;
_space_group_IT_number 14
_symmetry_cell_setting monoclinic
_symmetry_space_group_name_Hall '-P 2ybc'
_symmetry_space_group_name_H-M 'P 1 21/c 1'
_atom_sites_solution_primary direct
_atom_sites_solution_secondary difmap
_audit_creation_method SHELXL-97
_audit_update_record
;
2014-12-12 deposited with the CCDC.
2014-12-31 downloaded from the CCDC.
;
_cell_angle_alpha 90.00
_cell_angle_beta 110.2392(7)
_cell_angle_gamma 90.00
_cell_formula_units_Z 4
_cell_length_a 33.9004(14)
_cell_length_b 36.2831(14)
_cell_length_c 28.2841(11)
_cell_measurement_reflns_used 9131
_cell_measurement_temperature 296(2)
_cell_measurement_theta_max 25.1620
_cell_measurement_theta_min 2.2184
_cell_volume 32642(2)
_computing_cell_refinement 'RAPID AUTO'
_computing_data_collection 'RAPID AUTO'
_computing_data_reduction 'RAPID AUTO'
_computing_structure_refinement 'SHELXL-97 (Sheldrick, 1997)'
_computing_structure_solution 'SHELXS-97 (Sheldrick, 1990)'
_diffrn_ambient_temperature 296(2)
_diffrn_detector_area_resol_mean 0.01
_diffrn_measured_fraction_theta_full 1.000
_diffrn_measured_fraction_theta_max 1.000
_diffrn_measurement_device_type 'Bruker APEX area-detector diffractometer'
_diffrn_measurement_method '\f and \w scan'
_diffrn_radiation_monochromator graphite
_diffrn_radiation_source 'fine-focus sealed tube'
_diffrn_radiation_type MoK\a
_diffrn_radiation_wavelength 0.71073
_diffrn_reflns_av_R_equivalents 0.1269
_diffrn_reflns_av_sigmaI/netI 0.1641
_diffrn_reflns_limit_h_max 40
_diffrn_reflns_limit_h_min -39
_diffrn_reflns_limit_k_max 43
_diffrn_reflns_limit_k_min -43
_diffrn_reflns_limit_l_max 33
_diffrn_reflns_limit_l_min -30
_diffrn_reflns_number 189129
_diffrn_reflns_theta_full 25.00
_diffrn_reflns_theta_max 25.00
_diffrn_reflns_theta_min 1.39
_diffrn_standards_decay_% none
_diffrn_standards_interval_count 0
_diffrn_standards_interval_time 0
_diffrn_standards_number 0
_exptl_absorpt_coefficient_mu 20.474
_exptl_absorpt_correction_T_max 0.0788
_exptl_absorpt_correction_T_min 0.0707
_exptl_absorpt_correction_type numerical
_exptl_absorpt_process_details 'ABSCOR by T.Higashi    8 March, 1995'
_exptl_crystal_colour colorless
_exptl_crystal_density_diffrn 3.385
_exptl_crystal_density_method 'not measured'
_exptl_crystal_description block
_exptl_crystal_F_000 29424
_exptl_crystal_size_max 0.24
_exptl_crystal_size_mid 0.23
_exptl_crystal_size_min 0.22
_platon_squeeze_details
;
;
_refine_diff_density_max 4.513
_refine_diff_density_min -2.517
_refine_diff_density_rms 0.403
_refine_ls_extinction_method none
_refine_ls_goodness_of_fit_ref 0.986
_refine_ls_hydrogen_treatment constr
_refine_ls_matrix_type full
_refine_ls_number_parameters 1599
_refine_ls_number_reflns 57499
_refine_ls_number_restraints 13
_refine_ls_restrained_S_all 0.986
_refine_ls_R_factor_all 0.1201
_refine_ls_R_factor_gt 0.0564
_refine_ls_shift/su_max 0.002
_refine_ls_shift/su_mean 0.000
_refine_ls_structure_factor_coef Fsqd
_refine_ls_weighting_details 'calc w=1/[\s^2^(Fo^2^)+(0.0253P)^2^+0.0000P] where P=(Fo^2^+2Fc^2^)/3'
_refine_ls_weighting_scheme calc
_refine_ls_wR_factor_gt 0.1166
_refine_ls_wR_factor_ref 0.1277
_reflns_number_gt 28323
_reflns_number_total 57499
_reflns_threshold_expression >2sigma(I)
_cod_data_source_file c4cc08575b2.cif
_cod_data_source_block 1
_cod_depositor_comments
;
The following automatic conversions were performed:

'_symmetry_cell_setting' value 'Monoclinic' changed to 'monoclinic'
according to
/usr/data/users/saulius/crontab/automatic-downloads/rss-feeds/RSC/lib/dictionaries/cif_core.dic
dictionary named 'cif_core.dic' version 2.4.2 from 2011-04-26.

Automatic conversion script
Id: cif_fix_values 2935 2014-11-11 08:27:57Z andrius 

 Adding full bibliography for 7116204--7116205.cif.
;
_cod_original_sg_symbol_H-M P2(1)/c
_cod_database_code 7116204

loop_
_symmetry_equiv_pos_as_xyz
'x, y, z'
'-x, y+1/2, -z+1/2'
'-x, -y, -z'
'x, -y-1/2, z-1/2'

loop_
_atom_site_label
_atom_site_type_symbol
_atom_site_fract_x
_atom_site_fract_y
_atom_site_fract_z
_atom_site_U_iso_or_equiv
_atom_site_adp_type
_atom_site_occupancy
_atom_site_symmetry_multiplicity
_atom_site_calc_flag
_atom_site_refinement_flags
W1 W 0.34818(3) 0.55219(3) 0.24845(4) 0.0249(2) Uani 1 1 d .
W2 W 0.30240(3) 0.60141(3) 0.12658(4) 0.0258(2) Uani 1 1 d .
W3 W 0.54089(3) 0.46657(3) 0.39014(4) 0.0334(3) Uani 1 1 d .
W4 W 0.35644(3) 0.59944(3) 0.04651(4) 0.0278(3) Uani 1 1 d .
W5 W 0.06612(3) 0.78549(3) -0.27221(4) 0.0279(3) Uani 1 1 d .
W6 W 0.03693(3) 0.49284(3) -0.12227(4) 0.0297(3) Uani 1 1 d .
W7 W 0.14172(3) 0.51968(3) -0.03200(4) 0.0297(3) Uani 1 1 d .
W8 W 0.20289(3) 0.87343(3) -0.00503(4) 0.0268(3) Uani 1 1 d D
W9 W 0.39640(3) 0.63122(3) 0.23357(4) 0.0270(3) Uani 1 1 d .
W10 W 0.14990(3) 0.85047(3) -0.20412(4) 0.0264(3) Uani 1 1 d .
W11 W 0.18728(3) 0.51387(3) -0.12039(4) 0.0311(3) Uani 1 1 d .
W12 W 0.09609(3) 0.85969(3) -0.10866(4) 0.0253(2) Uani 1 1 d .
W13 W 0.04418(3) 0.57494(3) -0.06231(4) 0.0273(3) Uani 1 1 d .
W14 W 0.49559(3) 0.59966(3) 0.34032(4) 0.0319(3) Uani 1 1 d .
W15 W 0.45605(3) 0.62816(3) 0.14640(4) 0.0285(3) Uani 1 1 d .
W16 W 0.17957(3) 0.76421(3) -0.22662(4) 0.0278(3) Uani 1 1 d .
W17 W 0.25633(3) 0.86509(3) -0.09975(4) 0.0267(3) Uani 1 1 d .
W18 W -0.10202(3) 0.65850(3) -0.27931(4) 0.0350(3) Uani 1 1 d .
W19 W 0.07826(3) 0.78138(3) -0.05133(4) 0.0267(3) Uani 1 1 d .
W20 W 0.08673(4) 0.48525(3) -0.21885(4) 0.0319(3) Uani 1 1 d .
W21 W 0.34357(3) 0.82052(3) -0.00031(4) 0.0320(3) Uani 1 1 d D
W22 W -0.05410(3) 0.60779(3) -0.16021(4) 0.0298(3) Uani 1 1 d .
W23 W 0.03656(4) 0.59133(3) -0.34213(4) 0.0312(3) Uani 1 1 d .
W24 W 0.31857(3) 0.34518(3) 0.22252(4) 0.0303(3) Uani 1 1 d .
W25 W 0.44409(3) 0.52156(3) 0.35301(4) 0.0289(3) Uani 1 1 d .
W26 W 0.55248(3) 0.51717(3) 0.18860(4) 0.0325(3) Uani 1 1 d .
W27 W 0.45739(3) 0.54843(3) 0.08481(4) 0.0276(3) Uani 1 1 d .
W28 W 0.01722(3) 0.79418(3) -0.18579(4) 0.0281(3) Uani 1 1 d .
W29 W -0.05656(3) 0.65081(3) -0.37037(4) 0.0352(3) Uani 1 1 d .
W30 W 0.29438(3) 0.82740(3) 0.08455(4) 0.0320(3) Uani 1 1 d .
W31 W 0.13573(3) 0.56027(3) -0.24377(4) 0.0304(3) Uani 1 1 d .
W32 W 0.04701(3) 0.68496(3) -0.28214(4) 0.0355(3) Uani 1 1 d .
W33 W 0.21970(4) 0.33067(3) 0.11308(4) 0.0367(3) Uani 1 1 d D
W34 W 0.25226(3) 0.24741(3) 0.08414(4) 0.0339(3) Uani 1 1 d .
W35 W 0.55539(3) 0.59638(3) 0.25268(4) 0.0353(3) Uani 1 1 d .
W36 W 0.44390(4) 0.42899(3) 0.29197(4) 0.0392(3) Uani 1 1 d .
W37 W 0.43185(3) 0.32726(3) 0.27498(4) 0.0333(3) Uani 1 1 d .
W38 W 0.18414(3) 0.79366(3) 0.04761(4) 0.0292(3) Uani 1 1 d .
W39 W -0.10964(4) 0.57725(3) -0.34376(4) 0.0401(3) Uani 1 1 d .
W40 W 0.35329(4) 0.26209(3) 0.19643(4) 0.0340(3) Uani 1 1 d .
W41 W 0.28373(3) 0.77825(3) -0.12409(4) 0.0308(3) Uani 1 1 d .
W42 W 0.59443(3) 0.46432(3) 0.30657(4) 0.0358(3) Uani 1 1 d .
W43 W 0.41443(4) 0.26120(3) 0.10830(4) 0.0367(3) Uani 1 1 d .
W44 W 0.43295(4) 0.34286(3) 0.05922(4) 0.0359(3) Uani 1 1 d .
W45 W -0.01542(4) 0.51744(3) -0.31986(4) 0.0354(3) Uani 1 1 d .
W46 W -0.00560(4) 0.69588(3) -0.17981(4) 0.0360(3) Uani 1 1 d .
W47 W 0.48718(3) 0.32696(3) 0.19484(4) 0.0361(3) Uani 1 1 d .
W48 W 0.31246(4) 0.24743(3) -0.00368(4) 0.0372(3) Uani 1 1 d .
W49 W 0.33129(4) 0.33089(3) -0.04762(4) 0.0423(3) Uani 1 1 d .
W50 W -0.06533(3) 0.52629(3) -0.22250(4) 0.0339(3) Uani 1 1 d .
W51 W 0.16706(4) 0.29310(3) -0.01583(4) 0.0392(3) Uani 1 1 d .
W52 W 0.22183(4) 0.29358(3) -0.09554(4) 0.0421(3) Uani 1 1 d .
W53 W 0.50560(4) 0.42600(3) 0.19785(4) 0.0404(3) Uani 1 1 d .
W54 W 0.59373(3) 0.54342(3) 0.37249(4) 0.0387(3) Uani 1 1 d .
Se1 Se 0.39878(7) 0.54652(6) 0.16275(8) 0.0193(5) Uani 1 1 d .
Se2 Se 0.49587(7) 0.51557(6) 0.26817(8) 0.0231(6) Uani 1 1 d .
Se3 Se 0.12612(7) 0.76730(6) -0.14169(8) 0.0188(5) Uani 1 1 d .
Se4 Se 0.09409(8) 0.57186(6) -0.14928(8) 0.0222(6) Uani 1 1 d .
Se5 Se -0.00562(7) 0.60347(6) -0.24882(9) 0.0238(6) Uani 1 1 d .
Se6 Se 0.37754(7) 0.34936(6) 0.14362(9) 0.0234(6) Uani 1 1 d .
Se7 Se 0.27271(8) 0.33384(6) 0.02972(9) 0.0300(6) Uani 1 1 d .
Se8 Se 0.23657(8) 0.78332(6) -0.03534(8) 0.0234(6) Uani 1 1 d .
Sn1 Sn 0.24944(5) 0.55805(5) 0.00227(6) 0.0301(4) Uani 1 1 d .
Sn2 Sn 0.43145(6) 0.44630(5) 0.07332(6) 0.0311(4) Uani 1 1 d .
Sn3 Sn 0.33185(5) 0.44635(5) 0.20587(6) 0.0317(4) Uani 1 1 d .
Sn4 Sn 0.15978(6) 0.66352(5) -0.20860(7) 0.0410(5) Uani 1 1 d .
Sn5 Sn 0.07639(6) 0.67722(5) -0.05904(6) 0.0340(5) Uani 1 1 d .
Sn6 Sn 0.35226(6) 0.74298(5) 0.08434(7) 0.0464(6) Uani 1 1 d D
Sn7 Sn 0.15846(7) 0.37432(5) -0.09383(8) 0.0632(7) Uani 1 1 d D
O1 O 0.4027(5) 0.6288(4) 0.1031(5) 0.028(4) Uiso 1 1 d .
O2 O 0.1216(5) 0.8635(4) -0.1594(5) 0.026(4) Uiso 1 1 d .
O3 O 0.1449(5) 0.8707(4) -0.0578(5) 0.022(4) Uiso 1 1 d .
O4 O 0.0708(5) 0.8357(4) -0.0672(5) 0.025(4) Uiso 1 1 d .
O5 O 0.0783(5) 0.7681(4) -0.1892(5) 0.025(4) Uiso 1 1 d .
O6 O 0.3197(6) 0.6219(4) 0.0753(6) 0.049(4) Uiso 1 1 d .
O7 O 0.2901(6) 0.2403(4) 0.0506(6) 0.049(4) Uiso 1 1 d .
O8 O 0.1185(6) 0.7984(4) -0.1001(6) 0.047(4) Uiso 1 1 d .
O9 O 0.0471(5) 0.8367(4) -0.1648(5) 0.026(4) Uiso 1 1 d .
O10 O 0.3631(5) 0.6066(4) 0.2642(5) 0.024(4) Uiso 1 1 d .
O11 O 0.4384(5) 0.6354(4) 0.2026(5) 0.024(4) Uiso 1 1 d .
O12 O 0.0281(5) 0.6776(4) -0.2280(5) 0.030(4) Uiso 1 1 d .
O13 O 0.0090(5) 0.5422(4) -0.3636(6) 0.034(4) Uiso 1 1 d .
O14 O -0.0007(5) 0.7412(4) -0.2024(5) 0.025(4) Uiso 1 1 d .
O15 O 0.3574(4) 0.5668(4) 0.1161(5) 0.019(4) Uiso 1 1 d .
O16 O 0.1283(5) 0.7941(4) 0.0016(5) 0.029(4) Uiso 1 1 d .
O17 O 0.2792(5) 0.8351(4) -0.1370(5) 0.024(4) Uiso 1 1 d .
O18 O 0.5499(5) 0.4364(4) 0.2624(6) 0.038(5) Uiso 1 1 d .
O19 O 0.1707(5) 0.8187(4) -0.2435(5) 0.023(4) Uiso 1 1 d .
O20 O 0.2321(5) 0.7774(4) -0.1827(5) 0.028(4) Uiso 1 1 d .
O21 O 0.3982(6) 0.5697(5) 0.2153(7) 0.053(4) Uiso 1 1 d .
O22 O 0.2681(5) 0.5693(4) 0.0835(5) 0.025(4) Uiso 1 1 d .
O23 O 0.2570(5) 0.8648(4) 0.0370(5) 0.025(4) Uiso 1 1 d .
O24 O 0.4595(5) 0.2838(4) 0.1707(6) 0.036(4) Uiso 1 1 d .
O25 O 0.4563(5) 0.4318(4) 0.1470(6) 0.036(4) Uiso 1 1 d .
O26 O 0.0856(5) 0.5680(4) -0.3002(6) 0.035(4) Uiso 1 1 d .
O27 O 0.2022(5) 0.8604(4) -0.1579(6) 0.034(4) Uiso 1 1 d .
O28 O 0.5817(5) 0.4452(4) 0.3631(6) 0.032(4) Uiso 1 1 d .
O29 O 0.0499(5) 0.4836(4) -0.1819(5) 0.026(4) Uiso 1 1 d .
O30 O 0.4997(5) 0.4996(4) 0.3919(6) 0.043(5) Uiso 1 1 d .
O31 O -0.0112(5) 0.6793(4) -0.3310(5) 0.028(4) Uiso 1 1 d .
O32 O 0.3470(5) 0.3211(4) 0.1650(5) 0.028(4) Uiso 1 1 d .
O33 O 0.0414(5) 0.7346(4) -0.2843(5) 0.027(4) Uiso 1 1 d .
O34 O 0.4694(5) 0.5699(4) 0.3771(5) 0.030(4) Uiso 1 1 d .
O35 O 0.3516(5) 0.6319(4) 0.1731(5) 0.024(4) Uiso 1 1 d .
O36 O 0.3102(5) 0.5481(4) 0.2740(5) 0.028(4) Uiso 1 1 d .
O37 O 0.3956(5) 0.5449(4) 0.3086(5) 0.031(4) Uiso 1 1 d .
O38 O 0.0164(5) 0.7987(4) -0.2552(5) 0.022(4) Uiso 1 1 d .
O39 O 0.3220(5) 0.3888(4) 0.1939(5) 0.029(4) Uiso 1 1 d .
O40 O 0.3106(5) 0.5727(4) 0.1823(5) 0.029(4) Uiso 1 1 d .
O41 O 0.2284(5) 0.3221(4) -0.0198(6) 0.032(4) Uiso 1 1 d .
O42 O 0.3247(5) 0.7849(4) 0.1098(5) 0.026(4) Uiso 1 1 d .
O43 O 0.2224(5) 0.8779(4) -0.0620(5) 0.022(4) Uiso 1 1 d .
O44 O 0.1370(5) 0.5513(4) -0.1054(5) 0.031(4) Uiso 1 1 d .
O45 O 0.4535(5) 0.3792(4) 0.2927(5) 0.028(4) Uiso 1 1 d .
O46 O -0.0119(5) 0.5837(4) -0.1089(5) 0.028(4) Uiso 1 1 d .
O47 O 0.1734(5) 0.4941(4) -0.0647(6) 0.036(4) Uiso 1 1 d .
O48 O 0.5918(5) 0.5677(4) 0.3117(6) 0.037(4) Uiso 1 1 d .
O49 O 0.4666(5) 0.4403(4) 0.2427(6) 0.036(4) Uiso 1 1 d .
O50 O 0.0929(5) 0.4901(4) -0.0833(6) 0.040(5) Uiso 1 1 d .
O51 O 0.1799(4) 0.8496(4) 0.0381(5) 0.019(4) Uiso 1 1 d .
O52 O 0.3901(5) 0.3219(4) 0.1032(5) 0.025(4) Uiso 1 1 d .
O53 O 0.3508(5) 0.5082(4) 0.2219(6) 0.037(4) Uiso 1 1 d .
O54 O 0.3049(5) 0.2518(4) 0.1451(5) 0.031(4) Uiso 1 1 d .
O55 O 0.5013(5) 0.4380(4) 0.3472(6) 0.033(4) Uiso 1 1 d .
O56 O 0.0933(5) 0.7348(4) -0.0550(5) 0.029(4) Uiso 1 1 d .
O57 O 0.1000(5) 0.5521(4) -0.0300(5) 0.030(4) Uiso 1 1 d .
O58 O 0.1837(5) 0.5518(4) 0.0010(6) 0.034(4) Uiso 1 1 d .
O59 O 0.3279(5) 0.2890(4) 0.2331(6) 0.035(4) Uiso 1 1 d .
O60 O 0.3848(5) 0.2537(4) 0.1551(5) 0.023(4) Uiso 1 1 d .
O61 O 0.5126(5) 0.5422(4) 0.1357(5) 0.029(4) Uiso 1 1 d .
O62 O 0.5399(5) 0.5019(4) 0.3167(5) 0.024(4) Uiso 1 1 d .
O63 O -0.0835(5) 0.5612(4) -0.1817(6) 0.035(4) Uiso 1 1 d .
O64 O -0.0171(5) 0.6427(4) -0.1667(6) 0.037(4) Uiso 1 1 d .
O65 O 0.1417(5) 0.8907(4) -0.2400(6) 0.033(4) Uiso 1 1 d .
O66 O 0.0490(5) 0.6318(4) -0.3005(5) 0.028(4) Uiso 1 1 d .
O67 O 0.2580(5) 0.2551(4) -0.0474(6) 0.035(4) Uiso 1 1 d .
O68 O 0.4425(5) 0.2905(4) 0.0722(5) 0.031(4) Uiso 1 1 d .
O69 O 0.4239(5) 0.3488(4) 0.1942(5) 0.026(4) Uiso 1 1 d .
O70 O 0.5002(5) 0.3791(4) 0.2188(5) 0.026(4) Uiso 1 1 d .
O71 O 0.0451(5) 0.6890(4) -0.1323(6) 0.038(5) Uiso 1 1 d .
O72 O 0.2655(5) 0.3316(4) 0.1726(5) 0.031(4) Uiso 1 1 d .
O73 O -0.0205(5) 0.5097(4) -0.1686(6) 0.039(5) Uiso 1 1 d .
O74 O -0.0396(6) 0.5115(4) -0.2693(6) 0.045(5) Uiso 1 1 d .
O75 O 0.2418(4) 0.8046(4) -0.0879(5) 0.020(4) Uiso 1 1 d .
O76 O 0.1180(5) 0.5069(4) -0.2569(5) 0.024(4) Uiso 1 1 d .
O77 O 0.3679(6) 0.2509(5) 0.0538(6) 0.053(5) Uiso 1 1 d .
O78 O 0.4018(5) 0.5697(4) 0.0502(5) 0.031(4) Uiso 1 1 d .
O79 O 0.1557(5) 0.7921(4) -0.1675(6) 0.032(4) Uiso 1 1 d .
O80 O 0.4760(5) 0.5454(4) 0.2995(6) 0.033(4) Uiso 1 1 d .
O81 O 0.3172(5) 0.5688(4) 0.0106(6) 0.036(4) Uiso 1 1 d .
O82 O 0.1789(5) 0.2732(4) -0.0715(6) 0.041(5) Uiso 1 1 d .
O83 O 0.2088(5) 0.2557(4) 0.0258(6) 0.038(4) Uiso 1 1 d .
O84 O 0.1722(5) 0.5610(4) -0.2746(6) 0.040(5) Uiso 1 1 d .
O85 O 0.5795(5) 0.5652(4) 0.2133(5) 0.027(4) Uiso 1 1 d .
O86 O 0.4141(5) 0.3886(4) 0.0662(6) 0.037(4) Uiso 1 1 d .
O87 O 0.5118(5) 0.6131(4) 0.1985(5) 0.025(4) Uiso 1 1 d .
O88 O 0.0935(5) 0.8286(4) -0.2456(5) 0.022(4) Uiso 1 1 d .
O89 O 0.0708(5) 0.9020(4) -0.1154(6) 0.035(4) Uiso 1 1 d .
O90 O 0.0471(5) 0.7973(4) -0.3356(6) 0.034(4) Uiso 1 1 d .
O91 O 0.1726(6) 0.7893(5) 0.1014(6) 0.052(5) Uiso 1 1 d .
O92 O 0.2654(5) 0.3098(4) 0.0780(5) 0.026(4) Uiso 1 1 d .
O93 O -0.0918(5) 0.6753(4) -0.3397(6) 0.033(4) Uiso 1 1 d .
O94 O 0.0438(5) 0.7782(4) -0.0184(5) 0.025(4) Uiso 1 1 d .
O95 O -0.1328(5) 0.6188(4) -0.3196(6) 0.032(4) Uiso 1 1 d .
O96 O -0.0267(5) 0.5767(4) -0.2133(5) 0.029(4) Uiso 1 1 d .
O97 O 0.0257(5) 0.5211(4) -0.0732(5) 0.027(4) Uiso 1 1 d .
O98 O 0.4075(5) 0.2839(4) 0.2423(6) 0.035(4) Uiso 1 1 d .
O99 O 0.3897(4) 0.8447(4) -0.0012(6) 0.040(5) Uiso 1 1 d D
O100 O 0.2747(5) 0.3163(4) -0.0900(6) 0.042(5) Uiso 1 1 d .
O101 O 0.1176(5) 0.7645(4) -0.2670(5) 0.027(4) Uiso 1 1 d .
O102 O 0.0861(6) 0.4405(4) -0.2381(6) 0.046(5) Uiso 1 1 d .
O103 O 0.4466(5) 0.6169(4) 0.2967(6) 0.034(4) Uiso 1 1 d .
O104 O 0.0889(5) 0.5489(4) -0.2048(6) 0.039(5) Uiso 1 1 d .
O105 O 0.3021(5) 0.8579(4) -0.0401(5) 0.028(4) Uiso 1 1 d .
O106 O 0.4375(5) 0.4813(4) 0.3113(5) 0.027(4) Uiso 1 1 d .
O107 O -0.0558(5) 0.6870(4) -0.2387(5) 0.030(4) Uiso 1 1 d .
O108 O 0.5185(5) 0.5438(4) 0.2369(5) 0.029(4) Uiso 1 1 d .
O109 O 0.1758(5) 0.5419(4) -0.1810(6) 0.040(5) Uiso 1 1 d .
O110 O 0.3358(5) 0.8445(4) 0.0561(6) 0.034(4) Uiso 1 1 d .
O111 O 0.4401(5) 0.5040(4) 0.0963(6) 0.033(4) Uiso 1 1 d .
O112 O 0.3203(6) 0.7676(5) -0.1546(6) 0.050(5) Uiso 1 1 d .
O113 O 0.3888(6) 0.4303(4) 0.2544(6) 0.044(5) Uiso 1 1 d .
O114 O 0.1777(5) 0.3163(4) 0.0475(6) 0.034(4) Uiso 1 1 d .
O115 O 0.3569(5) 0.6319(4) 0.0015(6) 0.036(4) Uiso 1 1 d .
O116 O 0.0637(5) 0.6177(4) -0.0779(6) 0.033(4) Uiso 1 1 d .
O117 O 0.2827(5) 0.7963(4) 0.0103(5) 0.029(4) Uiso 1 1 d .
O118 O 0.0199(5) 0.4500(4) -0.1095(6) 0.039(5) Uiso 1 1 d .
O119 O 0.3281(5) 0.7948(4) -0.0603(6) 0.034(4) Uiso 1 1 d .
O120 O 0.5508(5) 0.4437(4) 0.4462(6) 0.040(5) Uiso 1 1 d .
O121 O 0.3591(6) 0.2209(4) 0.2300(6) 0.048(5) Uiso 1 1 d .
O122 O 0.2424(5) 0.8071(4) 0.0828(6) 0.033(4) Uiso 1 1 d .
O123 O 0.5816(5) 0.5058(4) 0.4159(6) 0.039(5) Uiso 1 1 d .
O124 O 0.1742(5) 0.7224(4) -0.1970(6) 0.036(4) Uiso 1 1 d .
O125 O 0.3941(5) 0.6755(4) 0.2532(6) 0.035(4) Uiso 1 1 d .
O126 O 0.4397(6) 0.2202(5) 0.1158(7) 0.054(5) Uiso 1 1 d .
O127 O 0.2245(5) 0.5455(4) -0.0823(5) 0.030(4) Uiso 1 1 d .
O128 O 0.1449(5) 0.4893(4) 0.0181(6) 0.035(4) Uiso 1 1 d .
O129 O 0.3872(5) 0.3288(4) 0.0050(6) 0.041(5) Uiso 1 1 d .
O130 O 0.0342(5) 0.7776(4) -0.1182(6) 0.043(5) Uiso 1 1 d .
O131 O 0.5093(5) 0.6371(4) 0.3811(6) 0.041(5) Uiso 1 1 d .
O132 O 0.1323(5) 0.4835(4) -0.1631(6) 0.034(4) Uiso 1 1 d .
O133 O 0.3068(5) 0.8545(4) 0.1392(6) 0.040(5) Uiso 1 1 d .
O134 O -0.0176(5) 0.6148(4) -0.3757(5) 0.031(4) Uiso 1 1 d .
O135 O 0.2025(5) 0.8103(4) -0.0201(6) 0.033(4) Uiso 1 1 d .
O136 O 0.0084(5) 0.5713(4) -0.2831(6) 0.038(5) Uiso 1 1 d .
O137 O -0.0683(6) 0.5480(5) -0.3531(6) 0.049(5) Uiso 1 1 d .
O138 O 0.5228(5) 0.6101(4) 0.2933(5) 0.028(4) Uiso 1 1 d .
O139 O 0.1980(5) 0.9212(2) 0.0081(5) 0.029(4) Uiso 1 1 d D
O140 O 0.5170(5) 0.4806(4) 0.1903(6) 0.034(4) Uiso 1 1 d .
O141 O 0.4720(6) 0.5417(4) 0.0344(6) 0.047(5) Uiso 1 1 d .
O142 O -0.0816(5) 0.6261(4) -0.1243(6) 0.041(5) Uiso 1 1 d .
O143 O -0.0526(5) 0.6186(4) -0.2958(6) 0.039(5) Uiso 1 1 d .
O144 O -0.1038(5) 0.5538(4) -0.2813(6) 0.038(5) Uiso 1 1 d .
O145 O 0.1920(6) 0.7513(5) -0.2789(6) 0.050(5) Uiso 1 1 d .
O146 O 0.4485(6) 0.3126(4) 0.3378(6) 0.044(5) Uiso 1 1 d .
O147 O 0.0350(5) 0.4996(4) -0.2791(6) 0.033(4) Uiso 1 1 d .
O148 O 0.0345(6) 0.5833(4) -0.0085(6) 0.046(5) Uiso 1 1 d .
O149 O 0.6242(6) 0.5039(4) 0.3537(6) 0.045(5) Uiso 1 1 d .
O150 O 0.4743(5) 0.6016(4) 0.0999(5) 0.031(4) Uiso 1 1 d .
O151 O 0.1415(5) 0.3354(4) -0.0507(6) 0.042(5) Uiso 1 1 d .
O152 O 0.2228(6) 0.2745(4) 0.1189(6) 0.048(5) Uiso 1 1 d .
O153 O 0.1356(5) 0.6054(4) -0.2209(6) 0.041(5) Uiso 1 1 d .
O154 O 0.2740(6) 0.7360(4) -0.0957(6) 0.045(5) Uiso 1 1 d .
O155 O 0.1019(6) 0.6802(5) -0.2482(7) 0.053(5) Uiso 1 1 d .
O156 O 0.4728(5) 0.3449(4) 0.1304(6) 0.036(4) Uiso 1 1 d .
O157 O 0.4210(6) 0.5110(4) 0.3964(6) 0.046(5) Uiso 1 1 d .
O158 O 0.2191(5) 0.4798(4) -0.1287(6) 0.042(5) Uiso 1 1 d .
O159 O 0.3002(6) 0.3569(5) 0.2710(7) 0.055(5) Uiso 1 1 d .
O160 O 0.4398(5) 0.5686(4) 0.1538(5) 0.030(4) Uiso 1 1 d .
O161 O 0.4830(5) 0.3197(4) 0.2616(6) 0.032(4) Uiso 1 1 d .
O162 O -0.1009(6) 0.6135(4) -0.3908(6) 0.048(5) Uiso 1 1 d .
O163 O 0.1969(6) 0.7480(4) 0.0371(6) 0.048(5) Uiso 1 1 d .
O164 O 0.3385(5) 0.2747(4) -0.0414(6) 0.041(5) Uiso 1 1 d .
O165 O -0.0338(6) 0.4799(4) -0.3598(6) 0.045(5) Uiso 1 1 d .
O166 O 0.3213(6) 0.2019(5) -0.0175(7) 0.055(5) Uiso 1 1 d .
O167 O 0.5919(6) 0.6312(5) 0.2626(7) 0.055(5) Uiso 1 1 d .
O168 O 0.3797(6) 0.3462(4) 0.2643(6) 0.045(5) Uiso 1 1 d .
O169 O 0.5418(5) 0.4132(4) 0.1653(6) 0.039(5) Uiso 1 1 d .
O170 O 0.1899(6) 0.3345(4) -0.1203(6) 0.047(5) Uiso 1 1 d .
O171 O 0.5474(5) 0.5688(4) 0.3764(6) 0.036(4) Uiso 1 1 d .
O172 O 0.4262(6) 0.4176(5) 0.3580(7) 0.053(5) Uiso 1 1 d .
O173 O -0.0341(6) 0.8114(4) -0.1948(6) 0.045(5) Uiso 1 1 d .
O174 O 0.5904(5) 0.4970(4) 0.2531(6) 0.038(5) Uiso 1 1 d .
O175 O 0.4689(6) 0.3479(4) 0.0324(6) 0.049(5) Uiso 1 1 d .
O176 O -0.0952(5) 0.6278(4) -0.2240(6) 0.037(4) Uiso 1 1 d .
O177 O -0.1431(6) 0.6875(5) -0.2786(7) 0.057(6) Uiso 1 1 d .
O178 O 0.0552(5) 0.5544(4) -0.1326(5) 0.029(4) Uiso 1 1 d .
O179 O -0.0694(5) 0.6735(4) -0.4284(6) 0.044(5) Uiso 1 1 d .
O180 O 0.2278(5) 0.3755(3) 0.0903(5) 0.036(4) Uiso 1 1 d D
O181 O 0.1228(6) 0.2686(4) -0.0172(6) 0.045(5) Uiso 1 1 d .
O182 O 0.2397(6) 0.2014(5) 0.0955(6) 0.052(5) Uiso 1 1 d .
O183 O 0.6358(6) 0.5653(4) 0.4168(6) 0.048(5) Uiso 1 1 d .
O184 O 0.5400(6) 0.3129(5) 0.2078(7) 0.060(6) Uiso 1 1 d .
O185 O 0.3114(5) 0.3076(4) 0.0167(6) 0.039(5) Uiso 1 1 d .
O186 O 0.2671(6) 0.6336(4) 0.1314(6) 0.049(5) Uiso 1 1 d .
O187 O 0.5828(6) 0.5011(5) 0.1576(6) 0.051(5) Uiso 1 1 d .
O188 O 0.3471(6) 0.3391(5) -0.1008(7) 0.060(6) Uiso 1 1 d .
O189 O -0.1037(6) 0.4912(5) -0.2279(7) 0.058(6) Uiso 1 1 d .
O190 O 0.3178(6) 0.3732(5) -0.0334(7) 0.054(5) Uiso 1 1 d .
O191 O 0.0602(6) 0.6925(5) -0.3525(7) 0.054(5) Uiso 1 1 d .
O192 O 0.0534(6) 0.6007(4) -0.3926(6) 0.047(5) Uiso 1 1 d .
O193 O 0.2677(6) 0.9077(5) -0.1156(6) 0.052(5) Uiso 1 1 d .
O194 O 0.3684(6) 0.7803(5) 0.0388(7) 0.055(5) Uiso 1 1 d .
O195 O 0.6376(6) 0.4387(5) 0.3102(7) 0.057(6) Uiso 1 1 d .
O196 O 0.4731(6) 0.6718(5) 0.1380(6) 0.053(5) Uiso 1 1 d .
O197 O 0.2129(6) 0.2686(4) -0.1523(6) 0.049(5) Uiso 1 1 d .
O198 O -0.1547(6) 0.5555(5) -0.3845(7) 0.055(5) Uiso 1 1 d .
O199 O 0.1816(6) 0.3368(5) 0.1372(7) 0.058(6) Uiso 1 1 d .
O200 O -0.0346(6) 0.7101(4) -0.1400(6) 0.046(5) Uiso 1 1 d .
C1 C 0.2335(10) 0.6144(8) -0.0163(11) 0.066(7) Uiso 1 1 d .
C2 C 0.2659(10) 0.5022(8) 0.0180(11) 0.068(7) Uiso 1 1 d .
C3 C 0.2954(11) 0.4519(9) 0.2519(12) 0.078(8) Uiso 1 1 d .
C4 C 0.3472(11) 0.4531(9) 0.1401(12) 0.080(8) Uiso 1 1 d .
C5 C 0.1921(12) 0.6576(10) -0.2617(14) 0.099(13) Uiso 1 1 d .
C6 C 0.0953(13) 0.3794(10) -0.1526(14) 0.105(14) Uiso 1 1 d .
C7 C 0.2042(11) 0.4050(9) -0.0418(12) 0.079(11) Uiso 1 1 d .
C8 C 0.0291(9) 0.6832(7) -0.0252(10) 0.052(8) Uiso 1 1 d .
C9 C 0.4832(8) 0.4430(7) 0.0511(9) 0.040(7) Uiso 1 1 d .
C10 C 0.1518(13) 0.6598(10) -0.1317(14) 0.108(14) Uiso 1 1 d .
C11 C 0.3020(8) 0.7121(6) 0.0359(9) 0.039(7) Uiso 1 1 d .
C12 C 0.3666(9) 0.4567(7) 0.0345(10) 0.053(8) Uiso 1 1 d .
C13 C 0.1417(12) 0.6653(9) -0.0183(13) 0.086(11) Uiso 1 1 d .
C14 C 0.4086(12) 0.7418(9) 0.1446(13) 0.087(11) Uiso 1 1 d .
O1W O 0.1797(6) 0.4090(4) -0.1602(6) 0.049(4) Uiso 1 1 d .
O2W O 0.1172(5) 0.4128(4) -0.0485(6) 0.053(4) Uiso 1 1 d D
O3W O 0.3257(5) 0.7078(4) 0.1474(5) 0.049(4) Uiso 1 1 d D
O4W O 0.2578(6) 0.4435(4) 0.1408(6) 0.047(4) Uiso 1 1 d .
N1 N -0.0540(8) 0.7502(6) -0.3115(9) 0.068(5) Uiso 1 1 d .
C15 C -0.0897(10) 0.7663(8) -0.2971(10) 0.056(8) Uiso 1 1 d .
C16 C -0.0540(11) 0.7617(9) -0.3636(12) 0.077(11) Uiso 1 1 d .
N2 N 0.5481(9) 0.3695(7) 0.3291(10) 0.084(6) Uiso 1 1 d .
C17 C 0.5453(9) 0.3555(7) 0.3782(10) 0.050(8) Uiso 1 1 d .
C18 C 0.5857(12) 0.3549(9) 0.3153(13) 0.086(11) Uiso 1 1 d .
N3 N 0.0652(8) 0.4803(6) 0.0843(9) 0.068(5) Uiso 1 1 d D
C19 C 0.0644(12) 0.4628(9) 0.0399(11) 0.098(13) Uiso 1 1 d D
C20 C 0.0701(10) 0.5182(6) 0.0792(11) 0.066(7) Uiso 1 1 d D
N4 N 0.3979(8) 0.6169(6) 0.3775(9) 0.071(8) Uiso 1 1 d D
C21 C 0.3669(10) 0.5975(9) 0.3895(13) 0.088(12) Uiso 1 1 d D
C22 C 0.3977(11) 0.6560(6) 0.3755(12) 0.081(11) Uiso 1 1 d D
N5 N 0.2052(9) 0.1898(7) -0.0458(10) 0.084(6) Uiso 1 1 d .
C23 C 0.1648(11) 0.1795(9) -0.0290(12) 0.080(8) Uiso 1 1 d .
C24 C 0.2049(12) 0.1793(10) -0.0979(14) 0.097(13) Uiso 1 1 d .
N6 N 0.0307(10) 0.8895(7) -0.2549(11) 0.100(7) Uiso 1 1 d D
C25 C 0.0511(10) 0.9237(7) -0.2441(11) 0.068(7) Uiso 1 1 d D
C26 C 0.0121(18) 0.8817(13) -0.318(2) 0.17(2) Uiso 1 1 d .
N7 N 0.2583(9) 0.8466(7) -0.2404(11) 0.100(7) Uiso 1 1 d D
C27 C 0.2827(10) 0.8241(8) -0.2597(12) 0.078(8) Uiso 1 1 d D
C28 C 0.2445(12) 0.8825(8) -0.2540(13) 0.089(12) Uiso 1 1 d D
Na1 Na 0.2546(8) 0.7139(6) -0.3115(9) 0.090(7) Uiso 0.60 1 d P
Na2 Na 0.3479(11) 0.3967(8) 0.3648(12) 0.076(10) Uiso 0.40 1 d P
O5W O 0.1230(15) 0.7690(11) -0.3763(16) 0.085(14) Uiso 0.50 1 d P
O6W O 0.0903(11) 0.8758(9) 0.0300(12) 0.048(10) Uiso 0.50 1 d P
O7W O 0.183(3) 0.156(3) 0.117(4) 0.03(3) Uiso 0.15 1 d P
O8W O -0.0125(12) 0.8630(9) -0.0807(13) 0.056(11) Uiso 0.50 1 d P
O9W O -0.1743(13) 0.5820(10) -0.2432(15) 0.024(11) Uiso 0.35 1 d P
O10W O -0.0419(11) 0.7754(9) -0.0819(12) 0.048(10) Uiso 0.50 1 d P

loop_
_atom_site_aniso_label
_atom_site_aniso_U_11
_atom_site_aniso_U_22
_atom_site_aniso_U_33
_atom_site_aniso_U_23
_atom_site_aniso_U_13
_atom_site_aniso_U_12
W1 0.0242(6) 0.0272(6) 0.0233(6) 0.0004(5) 0.0083(4) 0.0006(5)
W2 0.0233(6) 0.0286(6) 0.0224(6) 0.0011(5) 0.0041(4) 0.0010(5)
W3 0.0243(7) 0.0409(7) 0.0245(6) -0.0005(5) -0.0050(5) 0.0024(5)
W4 0.0254(6) 0.0314(6) 0.0238(6) 0.0040(5) 0.0050(5) -0.0033(5)
W5 0.0282(7) 0.0259(6) 0.0211(6) 0.0042(5) -0.0022(4) -0.0034(5)
W6 0.0261(7) 0.0243(6) 0.0339(7) 0.0047(5) 0.0044(5) -0.0064(5)
W7 0.0258(7) 0.0318(6) 0.0268(6) 0.0073(5) 0.0029(5) -0.0014(5)
W8 0.0287(7) 0.0231(6) 0.0239(6) -0.0008(5) 0.0032(5) 0.0006(5)
W9 0.0279(7) 0.0260(6) 0.0249(6) -0.0042(5) 0.0065(5) -0.0031(5)
W10 0.0290(7) 0.0229(6) 0.0222(6) 0.0057(5) 0.0022(5) -0.0040(5)
W11 0.0262(7) 0.0304(6) 0.0325(7) 0.0002(5) 0.0051(5) 0.0022(5)
W12 0.0243(6) 0.0195(5) 0.0275(6) 0.0027(4) 0.0030(5) 0.0024(5)
W13 0.0267(7) 0.0274(6) 0.0281(6) 0.0019(5) 0.0097(5) -0.0040(5)
W14 0.0293(7) 0.0344(6) 0.0255(6) -0.0084(5) 0.0011(5) -0.0042(5)
W15 0.0291(7) 0.0269(6) 0.0303(6) -0.0016(5) 0.0111(5) -0.0105(5)
W16 0.0302(7) 0.0291(6) 0.0256(6) -0.0022(5) 0.0114(5) -0.0059(5)
W17 0.0258(7) 0.0256(6) 0.0257(6) 0.0038(5) 0.0053(5) -0.0049(5)
W18 0.0205(7) 0.0354(7) 0.0390(7) 0.0041(5) -0.0027(5) -0.0003(5)
W19 0.0269(7) 0.0268(6) 0.0262(6) 0.0005(5) 0.0088(5) -0.0019(5)
W20 0.0356(7) 0.0241(6) 0.0320(7) -0.0039(5) 0.0066(5) -0.0024(5)
W21 0.0225(7) 0.0364(6) 0.0309(7) 0.0021(5) 0.0013(5) -0.0023(5)
W22 0.0229(7) 0.0301(6) 0.0355(7) 0.0041(5) 0.0090(5) -0.0023(5)
W23 0.0366(7) 0.0298(6) 0.0239(6) -0.0008(5) 0.0062(5) -0.0023(5)
W24 0.0280(7) 0.0307(6) 0.0306(6) 0.0011(5) 0.0081(5) -0.0015(5)
W25 0.0293(7) 0.0332(6) 0.0221(6) -0.0002(5) 0.0061(5) 0.0027(5)
W26 0.0209(7) 0.0429(7) 0.0346(7) -0.0038(5) 0.0107(5) -0.0031(5)
W27 0.0278(7) 0.0341(6) 0.0240(6) -0.0024(5) 0.0131(5) -0.0041(5)
W28 0.0209(6) 0.0252(6) 0.0307(6) 0.0026(5) -0.0008(5) 0.0008(5)
W29 0.0295(7) 0.0367(7) 0.0260(6) 0.0022(5) -0.0075(5) -0.0044(5)
W30 0.0271(7) 0.0383(7) 0.0232(6) 0.0024(5) -0.0009(5) -0.0020(5)
W31 0.0332(7) 0.0288(6) 0.0295(6) 0.0002(5) 0.0113(5) -0.0020(5)
W32 0.0273(7) 0.0272(6) 0.0391(7) -0.0023(5) -0.0048(5) -0.0024(5)
W33 0.0268(7) 0.0358(7) 0.0426(7) -0.0066(5) 0.0058(5) 0.0001(5)
W34 0.0295(7) 0.0260(6) 0.0384(7) 0.0026(5) 0.0017(5) -0.0018(5)
W35 0.0243(7) 0.0412(7) 0.0362(7) -0.0055(5) 0.0052(5) -0.0125(5)
W36 0.0256(7) 0.0305(6) 0.0448(8) -0.0038(5) -0.0091(5) 0.0020(5)
W37 0.0288(7) 0.0291(6) 0.0310(7) 0.0043(5) -0.0037(5) 0.0019(5)
W38 0.0297(7) 0.0337(6) 0.0224(6) 0.0024(5) 0.0068(5) -0.0018(5)
W39 0.0266(7) 0.0361(7) 0.0411(7) -0.0007(5) -0.0091(5) -0.0088(5)
W40 0.0325(7) 0.0244(6) 0.0350(7) 0.0055(5) -0.0011(5) 0.0012(5)
W41 0.0286(7) 0.0316(6) 0.0326(7) -0.0017(5) 0.0110(5) -0.0032(5)
W42 0.0170(6) 0.0432(7) 0.0378(7) -0.0051(5) -0.0023(5) 0.0028(5)
W43 0.0284(7) 0.0289(6) 0.0439(7) -0.0088(5) 0.0013(5) 0.0080(5)
W44 0.0328(7) 0.0390(7) 0.0381(7) -0.0113(5) 0.0153(5) -0.0034(6)
W45 0.0367(7) 0.0274(6) 0.0330(7) -0.0054(5) 0.0007(5) -0.0078(5)
W46 0.0282(7) 0.0300(6) 0.0386(7) 0.0089(5) -0.0027(5) -0.0074(5)
W47 0.0209(7) 0.0346(7) 0.0434(7) -0.0057(5) -0.0010(5) 0.0070(5)
W48 0.0360(8) 0.0297(6) 0.0386(7) -0.0086(5) 0.0034(5) 0.0023(5)
W49 0.0439(8) 0.0471(8) 0.0344(7) -0.0050(6) 0.0116(6) -0.0089(6)
W50 0.0257(7) 0.0294(6) 0.0405(7) 0.0023(5) 0.0037(5) -0.0090(5)
W51 0.0253(7) 0.0333(7) 0.0454(8) -0.0035(5) -0.0051(5) -0.0002(5)
W52 0.0409(8) 0.0382(7) 0.0344(7) -0.0020(5) -0.0032(5) -0.0057(6)
W53 0.0301(7) 0.0375(7) 0.0382(7) -0.0005(5) -0.0077(5) -0.0042(6)
W54 0.0238(7) 0.0453(7) 0.0346(7) -0.0091(5) -0.0058(5) -0.0044(6)
Se1 0.0184(14) 0.0215(13) 0.0177(13) -0.0009(10) 0.0057(10) -0.0039(11)
Se2 0.0145(14) 0.0316(14) 0.0198(14) -0.0029(11) 0.0016(10) -0.0007(11)
Se3 0.0169(14) 0.0214(13) 0.0152(13) 0.0053(10) 0.0019(10) 0.0033(10)
Se4 0.0231(15) 0.0193(13) 0.0230(14) 0.0010(11) 0.0064(11) -0.0021(11)
Se5 0.0186(14) 0.0264(14) 0.0221(14) 0.0021(11) 0.0016(10) -0.0031(11)
Se6 0.0183(15) 0.0228(13) 0.0252(14) 0.0004(11) 0.0025(10) 0.0016(11)
Se7 0.0265(16) 0.0237(14) 0.0329(16) -0.0040(12) 0.0014(11) -0.0037(12)
Se8 0.0238(15) 0.0218(13) 0.0210(14) 0.0034(11) 0.0034(11) -0.0001(11)
Sn1 0.0236(11) 0.0309(10) 0.0303(11) 0.0030(8) 0.0023(8) -0.0015(8)
Sn2 0.0306(12) 0.0355(11) 0.0268(10) -0.0036(8) 0.0093(8) -0.0009(9)
Sn3 0.0213(11) 0.0372(11) 0.0328(11) 0.0051(8) 0.0045(8) 0.0037(9)
Sn4 0.0286(12) 0.0342(11) 0.0560(14) 0.0010(10) 0.0091(9) 0.0021(9)
Sn5 0.0360(12) 0.0282(10) 0.0298(11) 0.0040(8) 0.0012(8) 0.0019(9)
Sn6 0.0431(14) 0.0412(12) 0.0420(13) 0.0092(10) -0.0017(10) 0.0029(10)
Sn7 0.0482(16) 0.0398(13) 0.0750(17) 0.0075(11) -0.0127(12) 0.0002(11)

loop_
_atom_type_symbol
_atom_type_description
_atom_type_scat_dispersion_real
_atom_type_scat_dispersion_imag
_atom_type_scat_source
C C 0.0033 0.0016 'International Tables Vol C Tables 4.2.6.8 and 6.1.1.4'
H H 0.0000 0.0000 'International Tables Vol C Tables 4.2.6.8 and 6.1.1.4'
N N 0.0061 0.0033 'International Tables Vol C Tables 4.2.6.8 and 6.1.1.4'
O O 0.0106 0.0060 'International Tables Vol C Tables 4.2.6.8 and 6.1.1.4'
W W -0.8490 6.8722 'International Tables Vol C Tables 4.2.6.8 and 6.1.1.4'
Se Se -0.0929 2.2259 'International Tables Vol C Tables 4.2.6.8 and 6.1.1.4'
Sn Sn -0.6537 1.4246 'International Tables Vol C Tables 4.2.6.8 and 6.1.1.4'
Na Na 0.0362 0.0249 'International Tables Vol C Tables 4.2.6.8 and 6.1.1.4'

loop_
_geom_angle_atom_site_label_1
_geom_angle_atom_site_label_2
_geom_angle_atom_site_label_3
_geom_angle
_geom_angle_site_symmetry_1
_geom_angle_site_symmetry_3
O36 W1 O53 104.9(7) . .
O36 W1 O37 97.9(7) . .
O53 W1 O37 95.8(7) . .
O36 W1 O40 95.7(7) . .
O53 W1 O40 92.8(6) . .
O37 W1 O40 161.4(6) . .
O36 W1 O10 99.2(6) . .
O53 W1 O10 155.8(7) . .
O37 W1 O10 82.6(6) . .
O40 W1 O10 82.8(6) . .
O36 W1 O21 169.0(6) . .
O53 W1 O21 85.6(7) . .
O37 W1 O21 83.7(6) . .
O40 W1 O21 80.6(6) . .
O10 W1 O21 70.2(6) . .
O186 W2 O22 101.1(7) . .
O186 W2 O40 102.9(7) . .
O22 W2 O40 94.9(6) . .
O186 W2 O6 101.7(8) . .
O22 W2 O6 91.9(7) . .
O40 W2 O6 152.7(7) . .
O186 W2 O35 90.9(7) . .
O22 W2 O35 167.7(6) . .
O40 W2 O35 84.6(6) . .
O6 W2 O35 83.2(6) . .
O186 W2 O15 169.0(7) . .
O22 W2 O15 85.6(6) . .
O40 W2 O15 85.1(6) . .
O6 W2 O15 69.1(6) . .
O35 W2 O15 82.2(5) . .
O120 W3 O55 102.0(7) . .
O120 W3 O30 101.3(7) . .
O55 W3 O30 89.9(7) . .
O120 W3 O123 96.9(7) . .
O55 W3 O123 161.0(7) . .
O30 W3 O123 87.8(7) . .
O120 W3 O28 103.3(7) . .
O55 W3 O28 88.3(7) . .
O30 W3 O28 155.1(7) . .
O123 W3 O28 86.0(7) . .
O120 W3 O62 169.9(7) . .
O55 W3 O62 86.5(6) . .
O30 W3 O62 83.9(6) . .
O123 W3 O62 74.5(6) . .
O28 W3 O62 71.2(5) . .
O115 W4 O81 101.7(7) . .
O115 W4 O78 102.6(7) . .
O81 W4 O78 96.4(7) . .
O115 W4 O6 101.4(7) . .
O81 W4 O6 92.3(7) . .
O78 W4 O6 152.2(7) . .
O115 W4 O1 91.1(6) . .
O81 W4 O1 167.1(6) . .
O78 W4 O1 82.3(6) . .
O6 W4 O1 83.4(7) . .
O115 W4 O15 168.4(6) . .
O81 W4 O15 87.2(6) . .
O78 W4 O15 83.5(6) . .
O6 W4 O15 70.6(6) . .
O1 W4 O15 79.8(5) . .
O90 W5 O88 99.7(6) . .
O90 W5 O101 100.7(7) . .
O88 W5 O101 89.4(6) . .
O90 W5 O38 98.5(7) . .
O88 W5 O38 92.7(6) . .
O101 W5 O38 160.0(6) . .
O90 W5 O33 93.8(6) . .
O88 W5 O33 166.5(6) . .
O101 W5 O33 87.8(6) . .
O38 W5 O33 85.6(6) . .
O90 W5 O5 169.2(7) . .
O88 W5 O5 85.9(5) . .
O101 W5 O5 88.6(6) . .
O38 W5 O5 71.8(5) . .
O33 W5 O5 80.8(5) . .
O118 W6 O50 100.0(7) . .
O118 W6 O97 99.7(7) . .
O50 W6 O97 91.0(7) . .
O118 W6 O29 102.7(7) . .
O50 W6 O29 90.8(7) . .
O97 W6 O29 156.8(6) . .
O118 W6 O73 95.2(7) . .
O50 W6 O73 164.7(7) . .
O97 W6 O73 85.3(6) . .
O29 W6 O73 86.9(6) . .
O118 W6 O178 172.2(6) . .
O50 W6 O178 82.3(6) . .
O97 W6 O178 72.7(6) . .
O29 W6 O178 84.7(5) . .
O73 W6 O178 82.5(6) . .
O128 W7 O58 99.6(7) . .
O128 W7 O57 101.9(7) . .
O58 W7 O57 92.8(7) . .
O128 W7 O47 101.5(7) . .
O58 W7 O47 95.1(7) . .
O57 W7 O47 153.6(7) . .
O128 W7 O50 92.9(7) . .
O58 W7 O50 167.5(6) . .
O57 W7 O50 85.3(6) . .
O47 W7 O50 81.6(7) . .
O128 W7 O44 171.0(6) . .
O58 W7 O44 86.7(6) . .
O57 W7 O44 84.0(6) . .
O47 W7 O44 71.4(6) . .
O50 W7 O44 80.8(6) . .
O139 W8 O23 100.1(6) . .
O139 W8 O51 102.9(6) . .
O23 W8 O51 92.7(6) . .
O139 W8 O43 100.0(6) . .
O23 W8 O43 90.0(6) . .
O51 W8 O43 156.1(6) . .
O139 W8 O3 93.7(6) . .
O23 W8 O3 166.0(6) . .
O51 W8 O3 86.5(6) . .
O43 W8 O3 85.2(6) . .
O139 W8 O135 173.7(6) . .
O23 W8 O135 83.7(6) . .
O51 W8 O135 71.8(5) . .
O43 W8 O135 85.0(5) . .
O3 W8 O135 82.8(5) . .
O125 W9 O35 99.9(7) . .
O125 W9 O10 101.2(7) . .
O35 W9 O10 90.1(6) . .
O125 W9 O11 101.5(7) . .
O35 W9 O11 94.4(6) . .
O10 W9 O11 155.7(6) . .
O125 W9 O103 94.1(7) . .
O35 W9 O103 165.9(6) . .
O10 W9 O103 85.9(6) . .
O11 W9 O103 84.0(6) . .
O125 W9 O21 173.5(7) . .
O35 W9 O21 83.2(6) . .
O10 W9 O21 72.9(6) . .
O11 W9 O21 83.9(6) . .
O103 W9 O21 82.7(6) . .
O65 W10 O27 99.7(7) . .
O65 W10 O2 99.5(7) . .
O27 W10 O2 93.6(7) . .
O65 W10 O19 100.5(6) . .
O27 W10 O19 94.3(6) . .
O2 W10 O19 156.9(6) . .
O65 W10 O88 93.6(6) . .
O27 W10 O88 166.7(6) . .
O2 W10 O88 83.7(6) . .
O19 W10 O88 83.7(6) . .
O65 W10 O79 171.4(6) . .
O27 W10 O79 87.2(6) . .
O2 W10 O79 85.1(6) . .
O19 W10 O79 73.6(5) . .
O88 W10 O79 79.6(5) . .
O158 W11 O127 101.6(7) . .
O158 W11 O109 101.8(7) . .
O127 W11 O109 94.7(7) . .
O158 W11 O47 100.8(7) . .
O127 W11 O47 93.9(7) . .
O109 W11 O47 153.6(7) . .
O158 W11 O132 91.1(7) . .
O127 W11 O132 167.2(6) . .
O109 W11 O132 84.3(6) . .
O47 W11 O132 81.9(6) . .
O158 W11 O44 169.4(7) . .
O127 W11 O44 85.6(6) . .
O109 W11 O44 85.3(6) . .
O47 W11 O44 70.6(6) . .
O132 W11 O44 81.6(6) . .
O89 W12 O3 100.0(7) . .
O89 W12 O4 99.4(7) . .
O3 W12 O4 95.4(6) . .
O89 W12 O2 100.8(7) . .
O3 W12 O2 93.1(6) . .
O4 W12 O2 156.4(6) . .
O89 W12 O9 92.2(6) . .
O3 W12 O9 167.8(6) . .
O4 W12 O9 82.7(6) . .
O2 W12 O9 84.4(6) . .
O89 W12 O8 169.7(7) . .
O3 W12 O8 87.3(6) . .
O4 W12 O8 72.4(6) . .
O2 W12 O8 86.0(6) . .
O9 W12 O8 80.7(6) . .
O148 W13 O116 105.6(7) . .
O148 W13 O46 97.6(7) . .
O116 W13 O46 92.8(7) . .
O148 W13 O57 96.5(7) . .
O116 W13 O57 95.8(7) . .
O46 W13 O57 160.9(6) . .
O148 W13 O97 99.3(7) . .
O116 W13 O97 155.0(6) . .
O46 W13 O97 82.9(6) . .
O57 W13 O97 82.1(6) . .
O148 W13 O178 171.0(6) . .
O116 W13 O178 83.3(6) . .
O46 W13 O178 83.0(6) . .
O57 W13 O178 81.1(6) . .
O97 W13 O178 71.8(5) . .
O131 W14 O103 98.8(7) . .
O131 W14 O138 103.0(7) . .
O103 W14 O138 90.4(7) . .
O131 W14 O34 98.5(7) . .
O103 W14 O34 94.4(7) . .
O138 W14 O34 156.9(6) . .
O131 W14 O171 96.4(7) . .
O103 W14 O171 164.7(6) . .
O138 W14 O171 85.2(6) . .
O34 W14 O171 84.3(6) . .
O131 W14 O80 169.3(6) . .
O103 W14 O80 85.1(6) . .
O138 W14 O80 86.8(6) . .
O34 W14 O80 71.2(6) . .
O171 W14 O80 80.0(6) . .
O196 W15 O1 101.5(8) . .
O196 W15 O150 99.5(7) . .
O1 W15 O150 91.5(6) . .
O196 W15 O11 101.8(7) . .
O1 W15 O11 92.0(6) . .
O150 W15 O11 157.2(6) . .
O196 W15 O87 94.3(7) . .
O1 W15 O87 164.2(6) . .
O150 W15 O87 85.5(6) . .
O11 W15 O87 85.0(6) . .
O196 W15 O160 173.1(7) . .
O1 W15 O160 81.7(6) . .
O150 W15 O160 74.2(6) . .
O11 W15 O160 84.1(5) . .
O87 W15 O160 82.6(5) . .
O145 W16 O124 105.4(7) . .
O145 W16 O20 100.5(7) . .
O124 W16 O20 97.8(7) . .
O145 W16 O101 91.7(7) . .
O124 W16 O101 90.9(7) . .
O20 W16 O101 162.5(6) . .
O145 W16 O19 97.1(7) . .
O124 W16 O19 155.9(6) . .
O20 W16 O19 86.4(6) . .
O101 W16 O19 79.7(6) . .
O145 W16 O79 167.7(7) . .
O124 W16 O79 85.1(6) . .
O20 W16 O79 84.1(6) . .
O101 W16 O79 81.5(6) . .
O19 W16 O79 71.7(5) . .
O193 W17 O17 101.9(7) . .
O193 W17 O105 100.0(7) . .
O17 W17 O105 92.9(6) . .
O193 W17 O43 99.5(7) . .
O17 W17 O43 157.5(6) . .
O105 W17 O43 90.0(6) . .
O193 W17 O27 95.0(7) . .
O17 W17 O27 85.9(6) . .
O105 W17 O27 164.9(6) . .
O43 W17 O27 85.5(6) . .
O193 W17 O75 172.5(7) . .
O17 W17 O75 71.1(5) . .
O105 W17 O75 83.6(6) . .
O43 W17 O75 87.1(5) . .
O27 W17 O75 81.8(5) . .
O177 W18 O176 102.6(8) . .
O177 W18 O107 99.1(7) . .
O176 W18 O107 89.0(6) . .
O177 W18 O95 100.8(8) . .
O176 W18 O95 86.2(6) . .
O107 W18 O95 160.0(7) . .
O177 W18 O93 101.8(7) . .
O176 W18 O93 155.5(7) . .
O107 W18 O93 90.0(6) . .
O95 W18 O93 86.5(6) . .
O177 W18 O143 169.9(7) . .
O176 W18 O143 84.8(6) . .
O107 W18 O143 87.8(6) . .
O95 W18 O143 72.5(6) . .
O93 W18 O143 70.6(6) . .
O94 W19 O56 103.3(7) . .
O94 W19 O16 100.2(7) . .
O56 W19 O16 94.6(7) . .
O94 W19 O130 94.8(7) . .
O56 W19 O130 90.9(7) . .
O16 W19 O130 162.3(7) . .
O94 W19 O4 97.4(6) . .
O56 W19 O4 158.6(6) . .
O16 W19 O4 87.0(6) . .
O130 W19 O4 81.9(6) . .
O94 W19 O8 167.5(6) . .
O56 W19 O8 88.8(6) . .
O16 W19 O8 81.7(6) . .
O130 W19 O8 81.7(6) . .
O4 W19 O8 70.3(6) . .
O102 W20 O132 99.1(7) . .
O102 W20 O29 102.0(7) . .
O132 W20 O29 92.6(7) . .
O102 W20 O76 99.1(7) . .
O132 W20 O76 91.9(7) . .
O29 W20 O76 157.4(6) . .
O102 W20 O147 93.7(7) . .
O132 W20 O147 167.1(6) . .
O29 W20 O147 85.9(6) . .
O76 W20 O147 84.8(6) . .
O102 W20 O104 170.9(7) . .
O132 W20 O104 85.3(6) . .
O29 W20 O104 85.7(6) . .
O76 W20 O104 72.6(6) . .
O147 W20 O104 81.8(6) . .
O99 W21 O119 101.9(7) . .
O99 W21 O194 100.1(8) . .
O119 W21 O194 94.4(7) . .
O99 W21 O110 99.2(7) . .
O119 W21 O110 156.7(7) . .
O194 W21 O110 91.4(7) . .
O99 W21 O105 96.2(7) . .
O119 W21 O105 84.6(6) . .
O194 W21 O105 163.5(7) . .
O110 W21 O105 83.5(6) . .
O99 W21 O117 170.6(6) . .
O119 W21 O117 86.9(6) . .
O194 W21 O117 82.3(7) . .
O110 W21 O117 71.6(6) . .
O105 W21 O117 81.2(6) . .
O142 W22 O64 108.7(7) . .
O142 W22 O46 98.4(7) . .
O64 W22 O46 91.9(7) . .
O142 W22 O63 101.2(7) . .
O64 W22 O63 149.3(7) . .
O46 W22 O63 90.5(6) . .
O142 W22 O176 92.4(7) . .
O64 W22 O176 86.9(7) . .
O46 W22 O176 168.9(6) . .
O63 W22 O176 85.0(6) . .
O142 W22 O96 170.4(7) . .
O64 W22 O96 80.2(6) . .
O46 W22 O96 84.6(6) . .
O63 W22 O96 69.6(6) . .
O176 W22 O96 84.3(6) . .
O192 W23 O66 107.5(7) . .
O192 W23 O26 97.8(7) . .
O66 W23 O26 90.0(6) . .
O192 W23 O134 92.1(7) . .
O66 W23 O134 86.1(6) . .
O26 W23 O134 170.0(6) . .
O192 W23 O13 100.1(7) . .
O66 W23 O13 152.1(6) . .
O26 W23 O13 90.5(6) . .
O134 W23 O13 88.7(6) . .
O192 W23 O136 170.9(7) . .
O66 W23 O136 81.4(6) . .
O26 W23 O136 84.2(6) . .
O134 W23 O136 86.2(6) . .
O13 W23 O136 70.9(6) . .
O159 W24 O39 103.6(7) . .
O159 W24 O72 98.2(8) . .
O39 W24 O72 94.8(6) . .
O159 W24 O168 96.4(8) . .
O39 W24 O168 92.0(7) . .
O72 W24 O168 162.0(6) . .
O159 W24 O59 101.8(7) . .
O39 W24 O59 154.4(6) . .
O72 W24 O59 84.9(6) . .
O168 W24 O59 81.8(6) . .
O159 W24 O32 171.0(7) . .
O39 W24 O32 84.8(6) . .
O72 W24 O32 84.2(6) . .
O168 W24 O32 79.9(6) . .
O59 W24 O32 69.7(5) . .
O157 W25 O106 107.3(7) . .
O157 W25 O37 93.9(7) . .
O106 W25 O37 92.6(6) . .
O157 W25 O34 101.8(7) . .
O106 W25 O34 150.5(6) . .
O37 W25 O34 90.3(6) . .
O157 W25 O30 95.5(7) . .
O106 W25 O30 85.3(6) . .
O37 W25 O30 170.6(7) . .
O34 W25 O30 87.1(6) . .
O157 W25 O80 170.8(6) . .
O106 W25 O80 81.8(6) . .
O37 W25 O80 84.0(6) . .
O34 W25 O80 69.3(6) . .
O30 W25 O80 86.7(6) . .
O187 W26 O140 107.2(8) . .
O187 W26 O61 98.9(7) . .
O140 W26 O61 94.3(7) . .
O187 W26 O174 92.0(8) . .
O140 W26 O174 85.9(7) . .
O61 W26 O174 168.5(6) . .
O187 W26 O85 101.5(7) . .
O140 W26 O85 150.4(6) . .
O61 W26 O85 88.5(6) . .
O174 W26 O85 85.8(6) . .
O187 W26 O108 172.3(7) . .
O140 W26 O108 79.4(6) . .
O61 W26 O108 84.2(6) . .
O174 W26 O108 84.5(6) . .
O85 W26 O108 71.6(6) . .
O141 W27 O111 103.6(7) . .
O141 W27 O61 96.9(7) . .
O111 W27 O61 93.1(7) . .
O141 W27 O78 98.5(7) . .
O111 W27 O78 97.2(7) . .
O61 W27 O78 158.9(6) . .
O141 W27 O150 100.0(7) . .
O111 W27 O150 156.0(6) . .
O61 W27 O150 79.8(6) . .
O78 W27 O150 83.3(6) . .
O141 W27 O160 170.1(7) . .
O111 W27 O160 86.3(6) . .
O61 W27 O160 83.0(6) . .
O78 W27 O160 79.4(6) . .
O150 W27 O160 70.2(5) . .
O173 W28 O9 99.0(7) . .
O173 W28 O130 101.3(7) . .
O9 W28 O130 90.0(7) . .
O173 W28 O38 98.8(7) . .
O9 W28 O38 93.9(6) . .
O130 W28 O38 158.6(7) . .
O173 W28 O14 95.7(7) . .
O9 W28 O14 164.9(6) . .
O130 W28 O14 83.9(6) . .
O38 W28 O14 87.0(5) . .
O173 W28 O5 169.5(6) . .
O9 W28 O5 87.3(6) . .
O130 W28 O5 87.0(6) . .
O38 W28 O5 72.2(5) . .
O14 W28 O5 78.6(5) . .
O179 W29 O31 100.7(7) . .
O179 W29 O134 101.8(7) . .
O31 W29 O134 88.6(6) . .
O179 W29 O93 102.4(7) . .
O31 W29 O93 89.3(6) . .
O134 W29 O93 155.7(6) . .
O179 W29 O162 97.6(7) . .
O31 W29 O162 161.7(7) . .
O134 W29 O162 89.1(7) . .
O93 W29 O162 85.3(7) . .
O179 W29 O143 169.6(7) . .
O31 W29 O143 87.7(6) . .
O134 W29 O143 84.5(6) . .
O93 W29 O143 71.3(6) . .
O162 W29 O143 73.9(6) . .
O133 W30 O42 101.2(7) . .
O133 W30 O122 100.3(7) . .
O42 W30 O122 94.2(6) . .
O133 W30 O110 101.4(7) . .
O42 W30 O110 92.4(6) . .
O122 W30 O110 155.6(6) . .
O133 W30 O23 96.6(6) . .
O42 W30 O23 162.2(6) . .
O122 W30 O23 83.2(6) . .
O110 W30 O23 83.4(6) . .
O133 W30 O117 173.8(7) . .
O42 W30 O117 80.8(6) . .
O122 W30 O117 85.4(6) . .
O110 W30 O117 72.5(6) . .
O23 W30 O117 81.4(5) . .
O84 W31 O153 105.2(7) . .
O84 W31 O26 99.2(7) . .
O153 W31 O26 93.2(7) . .
O84 W31 O109 94.0(7) . .
O153 W31 O109 94.2(7) . .
O26 W31 O109 162.6(7) . .
O84 W31 O76 98.1(6) . .
O153 W31 O76 156.7(7) . .
O26 W31 O76 82.2(6) . .
O109 W31 O76 84.8(6) . .
O84 W31 O104 170.3(6) . .
O153 W31 O104 84.3(7) . .
O26 W31 O104 82.1(6) . .
O109 W31 O104 83.0(6) . .
O76 W31 O104 72.5(6) . .
O155 W32 O33 101.0(7) . .
O155 W32 O12 97.8(7) . .
O33 W32 O12 96.2(6) . .
O155 W32 O31 164.5(7) . .
O33 W32 O31 90.7(6) . .
O12 W32 O31 90.8(6) . .
O155 W32 O66 85.7(7) . .
O33 W32 O66 164.0(6) . .
O12 W32 O66 97.3(6) . .
O31 W32 O66 80.5(6) . .
O155 W32 O191 89.9(7) . .
O33 W32 O191 84.2(6) . .
O12 W32 O191 172.1(7) . .
O31 W32 O191 81.3(6) . .
O66 W32 O191 81.3(6) . .
O199 W33 O180 105.1(8) . .
O199 W33 O72 98.6(8) . .
O180 W33 O72 97.1(7) . .
O199 W33 O114 90.6(8) . .
O180 W33 O114 93.0(7) . .
O72 W33 O114 164.0(6) . .
O199 W33 O152 97.2(8) . .
O180 W33 O152 156.5(7) . .
O72 W33 O152 86.6(7) . .
O114 W33 O152 79.2(6) . .
O199 W33 O92 167.4(7) . .
O180 W33 O92 86.2(6) . .
O72 W33 O92 85.3(6) . .
O114 W33 O92 83.1(6) . .
O152 W33 O92 70.9(6) . .
O182 W34 O83 98.6(8) . .
O182 W34 O7 102.2(8) . .
O83 W34 O7 92.7(7) . .
O182 W34 O152 101.0(8) . .
O83 W34 O152 88.7(7) . .
O7 W34 O152 156.2(7) . .
O182 W34 O54 96.7(7) . .
O83 W34 O54 164.7(6) . .
O7 W34 O54 83.3(7) . .
O152 W34 O54 89.1(7) . .
O182 W34 O92 172.3(7) . .
O83 W34 O92 83.5(6) . .
O7 W34 O92 85.1(6) . .
O152 W34 O92 71.5(6) . .
O54 W34 O92 81.4(5) . .
O167 W35 O87 102.7(7) . .
O167 W35 O138 104.1(7) . .
O87 W35 O138 87.2(6) . .
O167 W35 O85 95.6(7) . .
O87 W35 O85 95.2(6) . .
O138 W35 O85 159.2(6) . .
O167 W35 O48 92.6(7) . .
O87 W35 O48 164.5(6) . .
O138 W35 O48 87.2(6) . .
O85 W35 O48 85.1(6) . .
O167 W35 O108 167.8(7) . .
O87 W35 O108 83.2(6) . .
O138 W35 O108 86.8(6) . .
O85 W35 O108 73.0(6) . .
O48 W35 O108 82.1(6) . .
O113 W36 O45 100.2(7) . .
O113 W36 O49 99.6(7) . .
O45 W36 O49 96.2(6) . .
O113 W36 O106 87.0(7) . .
O45 W36 O106 164.4(6) . .
O49 W36 O106 96.2(6) . .
O113 W36 O55 163.6(7) . .
O45 W36 O55 91.7(6) . .
O49 W36 O55 90.3(6) . .
O106 W36 O55 78.8(6) . .
O113 W36 O172 88.5(7) . .
O45 W36 O172 84.5(6) . .
O49 W36 O172 171.6(7) . .
O106 W36 O172 81.9(6) . .
O55 W36 O172 81.4(6) . .
O146 W37 O168 103.7(8) . .
O146 W37 O98 100.3(7) . .
O168 W37 O98 89.9(7) . .
O146 W37 O161 99.3(7) . .
O168 W37 O161 155.9(7) . .
O98 W37 O161 93.2(7) . .
O146 W37 O45 94.0(7) . .
O168 W37 O45 86.5(7) . .
O98 W37 O45 165.7(6) . .
O161 W37 O45 84.7(6) . .
O146 W37 O69 168.6(7) . .
O168 W37 O69 86.2(6) . .
O98 W37 O69 85.2(6) . .
O161 W37 O69 70.3(6) . .
O45 W37 O69 80.8(5) . .
O91 W38 O163 102.1(8) . .
O91 W38 O16 97.6(8) . .
O163 W38 O16 97.9(7) . .
O91 W38 O122 94.1(8) . .
O163 W38 O122 93.2(7) . .
O16 W38 O122 161.9(6) . .
O91 W38 O51 100.5(7) . .
O163 W38 O51 156.9(7) . .
O16 W38 O51 83.9(6) . .
O122 W38 O51 80.3(6) . .
O91 W38 O135 169.6(7) . .
O163 W38 O135 87.3(7) . .
O16 W38 O135 85.4(6) . .
O122 W38 O135 80.8(6) . .
O51 W38 O135 69.9(5) . .
O198 W39 O137 100.3(8) . .
O198 W39 O144 101.3(7) . .
O137 W39 O144 92.1(7) . .
O198 W39 O95 102.5(8) . .
O137 W39 O95 156.9(7) . .
O144 W39 O95 86.9(6) . .
O198 W39 O162 99.1(8) . .
O137 W39 O162 89.3(7) . .
O144 W39 O162 159.0(7) . .
O95 W39 O162 83.8(7) . .
O198 W39 O143 168.8(7) . .
O137 W39 O143 86.4(7) . .
O144 W39 O143 87.2(6) . .
O95 W39 O143 70.5(6) . .
O162 W39 O143 71.9(6) . .
O121 W40 O54 99.2(7) . .
O121 W40 O59 97.8(7) . .
O54 W40 O59 95.2(7) . .
O121 W40 O60 102.7(7) . .
O54 W40 O60 91.1(6) . .
O59 W40 O60 157.3(6) . .
O121 W40 O98 94.6(7) . .
O54 W40 O98 165.8(6) . .
O59 W40 O98 85.9(7) . .
O60 W40 O98 82.8(6) . .
O121 W40 O32 170.3(6) . .
O54 W40 O32 86.8(6) . .
O59 W40 O32 74.0(6) . .
O60 W40 O32 84.7(5) . .
O98 W40 O32 79.9(6) . .
O112 W41 O154 107.1(8) . .
O112 W41 O20 98.9(7) . .
O154 W41 O20 96.6(7) . .
O112 W41 O119 94.0(7) . .
O154 W41 O119 92.8(7) . .
O20 W41 O119 160.9(6) . .
O112 W41 O17 98.7(7) . .
O154 W41 O17 153.9(7) . .
O20 W41 O17 83.0(6) . .
O119 W41 O17 81.3(6) . .
O112 W41 O75 167.2(6) . .
O154 W41 O75 85.2(6) . .
O20 W41 O75 82.5(6) . .
O119 W41 O75 81.8(6) . .
O17 W41 O75 68.8(5) . .
O195 W42 O18 102.7(8) . .
O195 W42 O174 102.3(8) . .
O18 W42 O174 89.3(7) . .
O195 W42 O28 100.8(7) . .
O18 W42 O28 89.9(6) . .
O174 W42 O28 156.4(7) . .
O195 W42 O149 97.4(8) . .
O18 W42 O149 159.9(7) . .
O174 W42 O149 87.9(7) . .
O28 W42 O149 84.9(6) . .
O195 W42 O62 170.1(7) . .
O18 W42 O62 84.9(6) . .
O174 W42 O62 83.8(6) . .
O28 W42 O62 72.6(6) . .
O149 W42 O62 75.0(6) . .
O126 W43 O77 100.2(8) . .
O126 W43 O68 103.2(7) . .
O77 W43 O68 96.1(7) . .
O126 W43 O60 98.6(7) . .
O77 W43 O60 92.7(7) . .
O68 W43 O60 154.5(6) . .
O126 W43 O24 92.8(7) . .
O77 W43 O24 166.7(7) . .
O68 W43 O24 83.1(6) . .
O60 W43 O24 83.0(6) . .
O126 W43 O52 171.0(7) . .
O77 W43 O52 87.6(6) . .
O68 W43 O52 71.3(6) . .
O60 W43 O52 85.4(5) . .
O24 W43 O52 79.6(5) . .
O175 W44 O86 107.0(8) . .
O175 W44 O129 101.0(8) . .
O86 W44 O129 96.7(7) . .
O175 W44 O68 95.3(7) . .
O86 W44 O68 156.5(7) . .
O129 W44 O68 85.6(7) . .
O175 W44 O156 96.3(8) . .
O86 W44 O156 89.8(7) . .
O129 W44 O156 158.8(7) . .
O68 W44 O156 80.5(6) . .
O175 W44 O52 166.0(7) . .
O86 W44 O52 86.1(6) . .
O129 W44 O52 81.6(6) . .
O68 W44 O52 71.1(6) . .
O156 W44 O52 78.7(6) . .
O165 W45 O147 100.3(7) . .
O165 W45 O74 104.6(7) . .
O147 W45 O74 92.2(7) . .
O165 W45 O13 94.9(7) . .
O147 W45 O13 93.2(7) . .
O74 W45 O13 158.6(7) . .
O165 W45 O137 93.8(7) . .
O147 W45 O137 165.8(7) . .
O74 W45 O137 82.5(7) . .
O13 W45 O137 87.3(7) . .
O165 W45 O136 168.2(7) . .
O147 W45 O136 84.6(6) . .
O74 W45 O136 85.9(6) . .
O13 W45 O136 74.0(6) . .
O137 W45 O136 81.8(6) . .
O14 W46 O71 102.3(7) . .
O14 W46 O200 95.6(7) . .
O71 W46 O200 99.1(7) . .
O14 W46 O107 90.4(6) . .
O71 W46 O107 160.4(7) . .
O200 W46 O107 94.4(7) . .
O14 W46 O64 170.2(6) . .
O71 W46 O64 85.7(7) . .
O200 W46 O64 88.7(7) . .
O107 W46 O64 80.4(6) . .
O14 W46 O12 85.6(6) . .
O71 W46 O12 81.6(6) . .
O200 W46 O12 178.5(7) . .
O107 W46 O12 84.6(6) . .
O64 W46 O12 90.0(6) . .
O184 W47 O24 100.5(8) . .
O184 W47 O156 102.1(8) . .
O24 W47 O156 90.4(7) . .
O184 W47 O161 99.5(7) . .
O24 W47 O161 92.6(6) . .
O156 W47 O161 157.2(7) . .
O184 W47 O70 96.5(7) . .
O24 W47 O70 163.0(7) . .
O156 W47 O70 87.3(6) . .
O161 W47 O70 83.2(6) . .
O184 W47 O69 168.8(7) . .
O24 W47 O69 86.3(6) . .
O156 W47 O69 86.7(6) . .
O161 W47 O69 71.0(6) . .
O70 W47 O69 76.7(6) . .
O166 W48 O67 101.6(8) . .
O166 W48 O164 102.7(8) . .
O67 W48 O164 95.5(7) . .
O166 W48 O7 101.2(7) . .
O67 W48 O7 88.7(7) . .
O164 W48 O7 154.4(7) . .
O166 W48 O77 93.1(8) . .
O67 W48 O77 164.4(7) . .
O164 W48 O77 86.3(7) . .
O7 W48 O77 83.2(7) . .
O166 W48 O185 171.4(8) . .
O67 W48 O185 85.7(6) . .
O164 W48 O185 71.9(6) . .
O7 W48 O185 83.3(6) . .
O77 W48 O185 80.1(6) . .
O190 W49 O188 103.5(8) . .
O190 W49 O100 96.0(8) . .
O188 W49 O100 92.6(8) . .
O190 W49 O129 97.1(8) . .
O188 W49 O129 98.7(8) . .
O100 W49 O129 160.2(6) . .
O190 W49 O164 156.3(8) . .
O188 W49 O164 100.2(7) . .
O100 W49 O164 81.1(7) . .
O129 W49 O164 80.9(6) . .
O190 W49 O185 88.2(7) . .
O188 W49 O185 168.1(7) . .
O100 W49 O185 83.8(6) . .
O129 W49 O185 81.8(6) . .
O164 W49 O185 68.1(6) . .
O189 W50 O73 101.9(8) . .
O189 W50 O74 103.7(8) . .
O73 W50 O74 92.2(7) . .
O189 W50 O63 98.2(7) . .
O73 W50 O63 93.5(7) . .
O74 W50 O63 155.7(7) . .
O189 W50 O144 92.2(7) . .
O73 W50 O144 165.9(7) . .
O74 W50 O144 83.4(7) . .
O63 W50 O144 85.4(6) . .
O189 W50 O96 169.1(7) . .
O73 W50 O96 83.6(6) . .
O74 W50 O96 85.3(6) . .
O63 W50 O96 71.9(6) . .
O144 W50 O96 82.7(6) . .
O181 W51 O151 99.9(8) . .
O181 W51 O82 102.4(7) . .
O151 W51 O82 93.8(7) . .
O181 W51 O114 97.4(7) . .
O151 W51 O114 92.0(7) . .
O82 W51 O114 158.0(7) . .
O181 W51 O83 95.4(7) . .
O151 W51 O83 164.5(7) . .
O82 W51 O83 85.5(6) . .
O114 W51 O83 83.2(6) . .
O181 W51 O41 174.1(6) . .
O151 W51 O41 82.1(6) . .
O82 W51 O41 71.8(6) . .
O114 W51 O41 88.0(6) . .
O83 W51 O41 82.9(6) . .
O197 W52 O170 100.1(8) . .
O197 W52 O100 98.8(7) . .
O170 W52 O100 95.4(7) . .
O197 W52 O82 102.0(7) . .
O170 W52 O82 91.5(7) . .
O100 W52 O82 156.6(7) . .
O197 W52 O67 97.3(7) . .
O170 W52 O67 162.3(7) . .
O100 W52 O67 84.9(6) . .
O82 W52 O67 81.8(7) . .
O197 W52 O41 174.0(7) . .
O170 W52 O41 81.2(6) . .
O100 W52 O41 86.9(6) . .
O82 W52 O41 72.1(6) . .
O67 W52 O41 81.2(6) . .
O25 W53 O169 103.0(7) . .
O25 W53 O70 101.4(7) . .
O169 W53 O70 95.0(7) . .
O25 W53 O18 157.3(7) . .
O169 W53 O18 95.0(7) . .
O70 W53 O18 90.4(6) . .
O25 W53 O140 87.6(6) . .
O169 W53 O140 90.5(6) . .
O70 W53 O140 167.9(6) . .
O18 W53 O140 78.4(6) . .
O25 W53 O49 81.7(7) . .
O169 W53 O49 175.2(7) . .
O70 W53 O49 83.3(6) . .
O18 W53 O49 80.6(6) . .
O140 W53 O49 90.3(6) . .
O183 W54 O171 103.4(7) . .
O183 W54 O48 101.7(7) . .
O171 W54 O48 93.4(7) . .
O183 W54 O149 98.8(8) . .
O171 W54 O149 157.2(7) . .
O48 W54 O149 87.2(7) . .
O183 W54 O123 99.5(7) . .
O171 W54 O123 86.8(7) . .
O48 W54 O123 158.2(7) . .
O149 W54 O123 84.5(7) . .
O183 W54 O62 169.7(6) . .
O171 W54 O62 83.6(6) . .
O48 W54 O62 85.3(6) . .
O149 W54 O62 73.8(6) . .
O123 W54 O62 73.0(6) . .
O160 Se1 O21 98.8(8) . .
O160 Se1 O15 100.1(7) . .
O21 Se1 O15 101.7(7) . .
O80 Se2 O108 102.8(7) . .
O80 Se2 O62 99.3(7) . .
O108 Se2 O62 99.6(7) . .
O79 Se3 O5 101.2(7) . .
O79 Se3 O8 101.4(8) . .
O5 Se3 O8 101.6(8) . .
O178 Se4 O44 100.6(7) . .
O178 Se4 O104 103.3(7) . .
O44 Se4 O104 103.9(7) . .
O136 Se5 O96 101.6(7) . .
O136 Se5 O143 98.2(7) . .
O96 Se5 O143 99.5(7) . .
O52 Se6 O32 102.2(7) . .
O52 Se6 O69 100.7(7) . .
O32 Se6 O69 101.0(7) . .
O92 Se7 O41 101.3(7) . .
O92 Se7 O185 102.5(7) . .
O41 Se7 O185 101.5(7) . .
O135 Se8 O117 100.1(7) . .
O135 Se8 O75 104.1(7) . .
O117 Se8 O75 100.8(7) . .
C2 Sn1 C1 177.6(12) . .
C2 Sn1 O22 89.8(9) . .
C1 Sn1 O22 92.1(9) . .
C2 Sn1 O58 95.5(10) . .
C1 Sn1 O58 85.9(9) . .
O22 Sn1 O58 87.8(5) . .
C2 Sn1 O81 87.6(10) . .
C1 Sn1 O81 91.2(9) . .
O22 Sn1 O81 86.8(5) . .
O58 Sn1 O81 173.7(6) . .
C2 Sn1 O127 90.3(9) . .
C1 Sn1 O127 87.8(9) . .
O22 Sn1 O127 175.3(6) . .
O58 Sn1 O127 87.5(6) . .
O81 Sn1 O127 97.9(5) . .
O25 Sn2 C9 101.7(8) . .
O25 Sn2 C12 124.4(9) . .
C9 Sn2 C12 133.7(10) . .
O25 Sn2 O86 81.3(6) . .
C9 Sn2 O86 98.5(8) . .
C12 Sn2 O86 85.7(8) . .
O25 Sn2 O111 88.7(6) . .
C9 Sn2 O111 96.1(8) . .
C12 Sn2 O111 89.5(8) . .
O86 Sn2 O111 163.7(6) . .
O113 Sn3 C3 103.7(10) . .
O113 Sn3 C4 99.4(11) . .
C3 Sn3 C4 156.2(13) . .
O113 Sn3 O39 83.5(6) . .
C3 Sn3 O39 95.7(9) . .
C4 Sn3 O39 92.7(9) . .
O113 Sn3 O53 90.6(6) . .
C3 Sn3 O53 88.1(9) . .
C4 Sn3 O53 85.7(9) . .
O39 Sn3 O53 173.6(6) . .
O113 Sn3 O4W 160.9(6) . .
C3 Sn3 O4W 78.8(10) . .
C4 Sn3 O4W 81.3(10) . .
O39 Sn3 O4W 77.5(5) . .
O53 Sn3 O4W 108.4(5) . .
O155 Sn4 C5 106.2(11) . .
O155 Sn4 O124 85.0(6) . .
C5 Sn4 O124 93.5(10) . .
O155 Sn4 O153 87.8(7) . .
C5 Sn4 O153 92.6(10) . .
O124 Sn4 O153 171.7(6) . .
O155 Sn4 C10 97.8(11) . .
C5 Sn4 C10 155.9(15) . .
O124 Sn4 C10 90.5(10) . .
O153 Sn4 C10 86.3(10) . .
O71 Sn5 C8 103.2(9) . .
O71 Sn5 O56 83.4(6) . .
C8 Sn5 O56 96.0(8) . .
O71 Sn5 C13 131.9(10) . .
C8 Sn5 C13 124.8(12) . .
O56 Sn5 C13 87.8(10) . .
O71 Sn5 O116 88.3(6) . .
C8 Sn5 O116 95.4(8) . .
O56 Sn5 O116 167.2(6) . .
C13 Sn5 O116 90.6(10) . .
O42 Sn6 O194 89.0(6) . .
O42 Sn6 C14 97.4(10) . .
O194 Sn6 C14 99.1(11) . .
O42 Sn6 C11 105.1(8) . .
O194 Sn6 C11 105.9(8) . .
C14 Sn6 C11 146.4(11) . .
C7 Sn7 O151 103.9(10) . .
C7 Sn7 O170 106.2(11) . .
O151 Sn7 O170 91.1(6) . .
C7 Sn7 C6 141.7(13) . .
O151 Sn7 C6 96.1(11) . .
O170 Sn7 C6 105.7(11) . .
W15 O1 W4 145.2(8) . .
W10 O2 W12 160.9(8) . .
W12 O3 W8 168.9(8) . .
W12 O4 W19 122.7(7) . .
Se3 O5 W28 126.5(7) . .
Se3 O5 W5 126.0(8) . .
W28 O5 W5 94.7(5) . .
W4 O6 W2 125.8(9) . .
W34 O7 W48 155.2(10) . .
Se3 O8 W12 132.7(9) . .
Se3 O8 W19 119.2(8) . .
W12 O8 W19 94.4(6) . .
W28 O9 W12 144.1(8) . .
W9 O10 W1 120.2(7) . .
W15 O11 W9 150.4(8) . .
W32 O12 W46 151.2(8) . .
W45 O13 W23 118.6(7) . .
W46 O14 W28 147.9(8) . .
Se1 O15 W4 130.2(7) . .
Se1 O15 W2 127.1(7) . .
W4 O15 W2 93.3(5) . .
W19 O16 W38 162.6(9) . .
W17 O17 W41 119.9(7) . .
W42 O18 W53 154.2(9) . .
W10 O19 W16 120.6(7) . .
W16 O20 W41 161.6(8) . .
Se1 O21 W1 116.9(9) . .
Se1 O21 W9 132.9(9) . .
W1 O21 W9 95.5(7) . .
W2 O22 Sn1 135.6(8) . .
W8 O23 W30 143.4(8) . .
W47 O24 W43 142.3(8) . .
W53 O25 Sn2 142.4(9) . .
W23 O26 W31 158.9(9) . .
W10 O27 W17 169.9(9) . .
W42 O28 W3 125.0(8) . .
W20 O29 W6 151.7(9) . .
W3 O30 W25 145.3(9) . .
W29 O31 W32 152.4(8) . .
Se6 O32 W40 135.0(8) . .
Se6 O32 W24 118.0(7) . .
W40 O32 W24 94.9(5) . .
W32 O33 W5 151.3(9) . .
W14 O34 W25 122.9(7) . .
W9 O35 W2 143.9(7) . .
W25 O37 W1 157.5(9) . .
W28 O38 W5 120.6(7) . .
W24 O39 Sn3 145.5(8) . .
W2 O40 W1 150.9(9) . .
Se7 O41 W52 129.9(8) . .
Se7 O41 W51 127.3(8) . .
W52 O41 W51 92.4(5) . .
W30 O42 Sn6 138.1(8) . .
W17 O43 W8 154.1(8) . .
Se4 O44 W7 129.5(8) . .
Se4 O44 W11 127.6(8) . .
W7 O44 W11 92.6(5) . .
W36 O45 W37 150.1(9) . .
W22 O46 W13 156.8(9) . .
W7 O47 W11 124.0(8) . .
W54 O48 W35 144.4(9) . .
W36 O49 W53 151.0(8) . .
W6 O50 W7 142.7(9) . .
W8 O51 W38 121.2(7) . .
Se6 O52 W43 133.2(7) . .
Se6 O52 W44 121.2(7) . .
W43 O52 W44 93.9(5) . .
W1 O53 Sn3 153.4(9) . .
W40 O54 W34 172.0(9) . .
W3 O55 W36 153.5(9) . .
W19 O56 Sn5 147.7(9) . .
W7 O57 W13 150.5(8) . .
W7 O58 Sn1 132.2(8) . .
W40 O59 W24 121.2(8) . .
W40 O60 W43 162.1(8) . .
W26 O61 W27 153.7(9) . .
Se2 O62 W42 124.3(7) . .
Se2 O62 W3 126.0(8) . .
W42 O62 W3 91.1(5) . .
Se2 O62 W54 125.5(7) . .
W42 O62 W54 89.6(5) . .
W3 O62 W54 89.3(5) . .
W22 O63 W50 121.0(8) . .
W22 O64 W46 148.9(9) . .
W23 O66 W32 156.1(8) . .
W48 O67 W52 141.2(8) . .
W43 O68 W44 123.8(8) . .
Se6 O69 W47 126.6(7) . .
Se6 O69 W37 125.4(8) . .
W47 O69 W37 94.9(5) . .
W53 O70 W47 143.2(8) . .
W46 O71 Sn5 145.6(9) . .
W33 O72 W24 161.1(9) . .
W50 O73 W6 164.9(9) . .
W45 O74 W50 157.0(9) . .
Se8 O75 W41 118.1(7) . .
Se8 O75 W17 129.7(7) . .
W41 O75 W17 98.0(5) . .
W20 O76 W31 118.4(7) . .
W43 O77 W48 170.3(10) . .
W4 O78 W27 153.5(9) . .
Se3 O79 W16 119.1(7) . .
Se3 O79 W10 134.7(8) . .
W16 O79 W10 94.1(5) . .
Se2 O80 W14 136.9(9) . .
Se2 O80 W25 117.9(7) . .
W14 O80 W25 96.4(6) . .
W4 O81 Sn1 135.0(8) . .
W51 O82 W52 122.8(8) . .
W34 O83 W51 145.6(9) . .
W35 O85 W26 118.5(7) . .
W44 O86 Sn2 143.2(9) . .
W35 O87 W15 168.4(9) . .
W5 O88 W10 144.1(8) . .
W38 O91 Na1 107.6(9) . 4_576
Se7 O92 W33 119.7(7) . .
Se7 O92 W34 129.9(7) . .
W33 O92 W34 96.7(5) . .
W29 O93 W18 125.3(8) . .
W18 O95 W39 126.6(9) . .
Se5 O96 W50 138.3(8) . .
Se5 O96 W22 116.4(7) . .
W50 O96 W22 97.2(6) . .
W6 O97 W13 120.4(7) . .
W37 O98 W40 143.3(9) . .
W52 O100 W49 148.6(9) . .
W5 O101 W16 144.2(8) . .
W14 O103 W9 165.5(9) . .
Se4 O104 W31 119.0(8) . .
Se4 O104 W20 128.1(8) . .
W31 O104 W20 94.8(6) . .
W17 O105 W21 143.6(8) . .
W25 O106 W36 157.4(8) . .
W18 O107 W46 154.1(8) . .
Se2 O108 W35 137.0(8) . .
Se2 O108 W26 117.9(7) . .
W35 O108 W26 96.8(6) . .
W11 O109 W31 149.6(10) . .
W21 O110 W30 121.8(8) . .
W27 O111 Sn2 146.3(8) . .
W36 O113 Sn3 162.9(9) . .
W51 O114 W33 147.3(9) . .
W13 O116 Sn5 146.3(8) . .
Se8 O117 W30 130.5(8) . .
Se8 O117 W21 128.1(7) . .
W30 O117 W21 92.9(5) . .
W21 O119 W41 150.1(9) . .
W30 O122 W38 151.9(9) . .
W30 O122 Na1 105.6(8) . 4_576
W38 O122 Na1 102.4(8) . 4_576
W3 O123 W54 123.3(8) . .
W16 O124 Sn4 144.9(8) . .
W11 O127 Sn1 133.8(8) . .
W44 O129 W49 159.5(9) . .
W28 O130 W19 144.3(9) . .
W20 O132 W11 142.9(8) . .
W29 O134 W23 145.7(8) . .
Se8 O135 W38 118.2(7) . .
Se8 O135 W8 131.2(8) . .
W38 O135 W8 95.3(5) . .
Se5 O136 W45 138.2(9) . .
Se5 O136 W23 117.7(8) . .
W45 O136 W23 96.5(6) . .
W39 O137 W45 146.6(9) . .
W14 O138 W35 152.7(8) . .
W26 O140 W53 150.3(9) . .
Se5 O143 W29 125.4(8) . .
Se5 O143 W18 123.5(8) . .
W29 O143 W18 92.7(5) . .
Se5 O143 W39 123.9(8) . .
W29 O143 W39 91.1(5) . .
W18 O143 W39 90.4(6) . .
W39 O144 W50 145.6(9) . .
W16 O145 Na1 144.1(10) . .
W45 O147 W20 165.0(9) . .
W54 O149 W42 121.5(9) . .
W15 O150 W27 119.7(8) . .
W51 O151 Sn7 134.3(9) . .
W34 O152 W33 119.8(8) . .
W31 O153 Sn4 152.0(9) . .
W32 O155 Sn4 167.4(10) . .
W47 O156 W44 147.3(9) . .
W24 O159 Na2 126.1(11) . .
Se1 O160 W15 134.8(8) . .
Se1 O160 W27 115.7(7) . .
W15 O160 W27 94.6(5) . .
W37 O161 W47 122.8(8) . .
W29 O162 W39 123.0(9) . .
W48 O164 W49 120.4(8) . .
W37 O168 W24 147.1(9) . .
W52 O170 Sn7 137.3(9) . .
W54 O171 W14 147.6(9) . .
W36 O172 Na2 130.4(10) . .
W42 O174 W26 144.8(9) . .
W18 O176 W22 145.0(9) . .
Se4 O178 W13 120.4(8) . .
Se4 O178 W6 131.3(8) . .
W13 O178 W6 94.2(5) . .
Se7 O185 W48 130.9(9) . .
Se7 O185 W49 114.1(7) . .
W48 O185 W49 96.8(6) . .
W21 O194 Sn6 136.5(10) . .
C15 N1 C16 115(2) . .
C17 N2 C18 116(3) . .
C20 N3 C19 109(3) . .
C21 N4 C22 121(3) . .
C24 N5 C23 120(3) . .
C25 N6 C26 111(3) . .
C28 N7 C27 129(3) . .
O145 Na1 O122 124.9(10) . 4_575
O145 Na1 O91 73.2(7) . 4_575
O122 Na1 O91 53.0(6) 4_575 4_575
O172 Na2 O159 107.8(11) . .

loop_
_geom_bond_atom_site_label_1
_geom_bond_atom_site_label_2
_geom_bond_distance
_geom_bond_site_symmetry_2
W1 O36 1.687(15) .
W1 O53 1.780(15) .
W1 O37 1.913(15) .
W1 O40 2.007(14) .
W1 O10 2.047(13) .
W1 O21 2.293(18) .
W2 O186 1.711(17) .
W2 O22 1.793(14) .
W2 O40 1.828(14) .
W2 O6 1.894(17) .
W2 O35 2.053(14) .
W2 O15 2.348(14) .
W3 O120 1.717(16) .
W3 O55 1.795(15) .
W3 O30 1.852(17) .
W3 O123 1.940(16) .
W3 O28 1.958(15) .
W3 O62 2.430(14) .
W4 O115 1.739(15) .
W4 O81 1.762(16) .
W4 O78 1.854(15) .
W4 O6 1.893(17) .
W4 O1 2.103(15) .
W4 O15 2.287(13) .
W5 O90 1.735(15) .
W5 O88 1.842(13) .
W5 O101 1.864(15) .
W5 O38 1.964(14) .
W5 O33 2.006(14) .
W5 O5 2.326(14) .
W6 O118 1.740(15) .
W6 O50 1.839(17) .
W6 O97 1.867(14) .
W6 O29 1.915(14) .
W6 O73 2.030(17) .
W6 O178 2.361(14) .
W7 O128 1.770(15) .
W7 O58 1.825(15) .
W7 O57 1.857(15) .
W7 O47 1.885(16) .
W7 O50 2.082(16) .
W7 O44 2.329(14) .
W8 O139 1.792(8) .
W8 O23 1.836(15) .
W8 O51 1.872(13) .
W8 O43 1.949(14) .
W8 O3 2.020(14) .
W8 O135 2.331(14) .
W9 O125 1.709(15) .
W9 O35 1.854(14) .
W9 O10 1.872(14) .
W9 O11 1.919(15) .
W9 O103 2.060(16) .
W9 O21 2.299(17) .
W10 O65 1.744(14) .
W10 O27 1.838(16) .
W10 O2 1.892(14) .
W10 O19 1.900(14) .
W10 O88 2.027(14) .
W10 O79 2.338(14) .
W11 O158 1.709(16) .
W11 O127 1.770(15) .
W11 O109 1.915(16) .
W11 O47 1.931(15) .
W11 O132 2.143(16) .
W11 O44 2.331(15) .
W12 O89 1.737(15) .
W12 O3 1.820(14) .
W12 O4 1.887(14) .
W12 O2 1.921(14) .
W12 O9 2.038(14) .
W12 O8 2.335(16) .
W13 O148 1.692(17) .
W13 O116 1.799(15) .
W13 O46 1.928(15) .
W13 O57 1.975(15) .
W13 O97 2.043(14) .
W13 O178 2.271(14) .
W14 O131 1.740(16) .
W14 O103 1.806(16) .
W14 O138 1.900(15) .
W14 O34 1.918(15) .
W14 O171 2.036(16) .
W14 O80 2.263(15) .
W15 O196 1.730(17) .
W15 O1 1.799(15) .
W15 O150 1.899(15) .
W15 O11 1.899(14) .
W15 O87 2.029(15) .
W15 O160 2.259(14) .
W16 O145 1.737(17) .
W16 O124 1.772(15) .
W16 O20 1.846(15) .
W16 O101 2.014(15) .
W16 O19 2.031(13) .
W16 O79 2.327(15) .
W17 O193 1.693(17) .
W17 O17 1.860(14) .
W17 O105 1.874(15) .
W17 O43 1.878(14) .
W17 O27 2.003(16) .
W17 O75 2.300(13) .
W18 O177 1.749(19) .
W18 O176 1.867(15) .
W18 O107 1.896(15) .
W18 O95 1.908(15) .
W18 O93 1.952(15) .
W18 O143 2.380(16) .
W19 O94 1.732(14) .
W19 O56 1.779(14) .
W19 O16 1.890(15) .
W19 O130 1.969(17) .
W19 O4 2.017(14) .
W19 O8 2.336(17) .
W20 O102 1.708(16) .
W20 O132 1.787(16) .
W20 O29 1.885(15) .
W20 O76 1.919(14) .
W20 O147 2.046(16) .
W20 O104 2.339(15) .
W21 O99 1.800(9) .
W21 O119 1.845(15) .
W21 O194 1.849(17) .
W21 O110 1.914(15) .
W21 O105 1.997(14) .
W21 O117 2.357(15) .
W22 O142 1.731(16) .
W22 O64 1.836(16) .
W22 O46 1.865(15) .
W22 O63 1.950(15) .
W22 O176 1.997(16) .
W22 O96 2.314(15) .
W23 O192 1.745(17) .
W23 O66 1.837(14) .
W23 O26 1.878(16) .
W23 O134 1.947(15) .
W23 O13 2.006(15) .
W23 O136 2.310(16) .
W24 O159 1.746(18) .
W24 O39 1.800(14) .
W24 O72 1.928(15) .
W24 O168 2.000(18) .
W24 O59 2.067(15) .
W24 O32 2.328(15) .
W25 O157 1.712(17) .
W25 O106 1.844(14) .
W25 O37 1.888(15) .
W25 O34 1.967(14) .
W25 O30 1.993(17) .
W25 O80 2.312(15) .
W26 O187 1.671(18) .
W26 O140 1.805(15) .
W26 O61 1.869(15) .
W26 O174 1.973(16) .
W26 O85 1.981(14) .
W26 O108 2.283(15) .
W27 O141 1.681(17) .
W27 O111 1.783(15) .
W27 O61 1.939(15) .
W27 O78 1.955(15) .
W27 O150 2.015(14) .
W27 O160 2.348(14) .
W28 O173 1.782(17) .
W28 O9 1.827(14) .
W28 O130 1.893(16) .
W28 O38 1.962(13) .
W28 O14 2.022(13) .
W28 O5 2.309(15) .
W29 O179 1.751(16) .
W29 O31 1.867(15) .
W29 O134 1.901(15) .
W29 O93 1.921(15) .
W29 O162 1.954(17) .
W29 O143 2.374(15) .
W30 O133 1.756(15) .
W30 O42 1.853(14) .
W30 O122 1.896(16) .
W30 O110 1.946(16) .
W30 O23 2.017(14) .
W30 O117 2.295(14) .
W31 O84 1.742(16) .
W31 O153 1.761(15) .
W31 O26 1.907(16) .
W31 O109 1.941(16) .
W31 O76 2.025(13) .
W31 O104 2.264(16) .
W32 O155 1.784(19) .
W32 O33 1.811(14) .
W32 O12 1.873(15) .
W32 O31 1.990(15) .
W32 O66 2.004(14) .
W32 O191 2.201(17) .
W33 O199 1.671(19) .
W33 O180 1.805(8) .
W33 O72 1.854(15) .
W33 O114 1.978(15) .
W33 O152 2.043(16) .
W33 O92 2.240(15) .
W34 O182 1.777(17) .
W34 O83 1.816(16) .
W34 O7 1.857(18) .
W34 O152 1.899(17) .
W34 O54 2.014(15) .
W34 O92 2.324(14) .
W35 O167 1.721(18) .
W35 O87 1.825(14) .
W35 O138 1.915(15) .
W35 O85 1.953(14) .
W35 O48 1.993(15) .
W35 O108 2.240(14) .
W36 O113 1.802(17) .
W36 O45 1.834(14) .
W36 O49 1.855(16) .
W36 O106 2.005(14) .
W36 O55 2.057(16) .
W36 O172 2.191(17) .
W37 O146 1.749(16) .
W37 O168 1.821(17) .
W37 O98 1.866(15) .
W37 O161 1.919(16) .
W37 O45 2.022(14) .
W37 O69 2.342(14) .
W38 O91 1.702(17) .
W38 O163 1.763(16) .
W38 O16 1.891(15) .
W38 O122 1.941(16) .
W38 O51 2.045(13) .
W38 O135 2.289(15) .
W39 O198 1.751(18) .
W39 O137 1.849(18) .
W39 O144 1.909(15) .
W39 O95 1.930(15) .
W39 O162 1.966(16) .
W39 O143 2.453(16) .
W40 O121 1.745(16) .
W40 O54 1.813(15) .
W40 O59 1.842(15) .
W40 O60 1.861(14) .
W40 O98 2.009(16) .
W40 O32 2.300(14) .
W41 O112 1.781(18) .
W41 O154 1.814(16) .
W41 O20 1.951(15) .
W41 O119 2.001(15) .
W41 O17 2.091(13) .
W41 O75 2.233(14) .
W42 O195 1.709(19) .
W42 O18 1.887(16) .
W42 O174 1.888(15) .
W42 O28 1.924(15) .
W42 O149 1.983(16) .
W42 O62 2.392(14) .
W43 O126 1.692(17) .
W43 O77 1.823(18) .
W43 O68 1.937(15) .
W43 O60 1.938(14) .
W43 O24 2.064(16) .
W43 O52 2.339(14) .
W44 O175 1.651(18) .
W44 O86 1.812(15) .
W44 O129 1.836(16) .
W44 O68 1.942(14) .
W44 O156 2.000(15) .
W44 O52 2.343(14) .
W45 O165 1.741(16) .
W45 O147 1.817(16) .
W45 O74 1.891(17) .
W45 O13 1.931(15) .
W45 O137 2.040(18) .
W45 O136 2.228(15) .
W46 O14 1.793(13) .
W46 O71 1.795(16) .
W46 O200 1.807(17) .
W46 O107 1.954(15) .
W46 O64 2.029(15) .
W46 O12 2.163(15) .
W47 O184 1.78(2) .
W47 O24 1.831(15) .
W47 O156 1.836(15) .
W47 O161 1.959(15) .
W47 O70 2.007(14) .
W47 O69 2.282(15) .
W48 O166 1.746(17) .
W48 O67 1.853(16) .
W48 O164 1.882(16) .
W48 O7 1.953(17) .
W48 O77 2.019(18) .
W48 O185 2.260(15) .
W49 O190 1.690(17) .
W49 O188 1.788(18) .
W49 O100 1.951(17) .
W49 O129 1.965(17) .
W49 O164 2.055(15) .
W49 O185 2.308(16) .
W50 O189 1.787(18) .
W50 O73 1.841(16) .
W50 O74 1.897(17) .
W50 O63 1.950(15) .
W50 O144 1.990(16) .
W50 O96 2.211(14) .
W51 O181 1.732(17) .
W51 O151 1.868(16) .
W51 O82 1.898(16) .
W51 O114 1.899(15) .
W51 O83 2.020(16) .
W51 O41 2.366(16) .
W52 O197 1.777(17) .
W52 O170 1.826(17) .
W52 O100 1.930(17) .
W52 O82 1.952(17) .
W52 O67 2.038(15) .
W52 O41 2.318(15) .
W53 O25 1.801(16) .
W53 O169 1.830(16) .
W53 O70 1.832(14) .
W53 O18 1.958(16) .
W53 O140 2.042(15) .
W53 O49 2.188(16) .
W54 O183 1.732(17) .
W54 O171 1.855(16) .
W54 O48 1.912(15) .
W54 O149 1.944(17) .
W54 O123 1.973(15) .
W54 O62 2.470(14) .
Se1 O160 1.696(15) .
Se1 O21 1.712(17) .
Se1 O15 1.725(13) .
Se2 O80 1.679(15) .
Se2 O108 1.700(15) .
Se2 O62 1.715(15) .
Se3 O79 1.687(15) .
Se3 O5 1.709(14) .
Se3 O8 1.712(17) .
Se4 O178 1.673(15) .
Se4 O44 1.720(15) .
Se4 O104 1.731(16) .
Se5 O136 1.688(16) .
Se5 O96 1.721(15) .
Se5 O143 1.772(17) .
Se6 O52 1.678(14) .
Se6 O32 1.710(15) .
Se6 O69 1.720(15) .
Se7 O92 1.710(14) .
Se7 O41 1.718(15) .
Se7 O185 1.761(16) .
Se8 O135 1.679(15) .
Se8 O117 1.712(15) .
Se8 O75 1.737(13) .
Sn1 C2 2.11(3) .
Sn1 C1 2.13(3) .
Sn1 O22 2.200(14) .
Sn1 O58 2.228(16) .
Sn1 O81 2.259(17) .
Sn1 O127 2.290(15) .
Sn2 O25 2.028(15) .
Sn2 C9 2.06(3) .
Sn2 C12 2.12(3) .
Sn2 O86 2.166(15) .
Sn2 O111 2.182(15) .
Sn3 O113 2.029(17) .
Sn3 C3 2.09(3) .
Sn3 C4 2.11(3) .
Sn3 O39 2.123(14) .
Sn3 O53 2.334(15) .
Sn3 O4W 2.551(18) .
Sn4 O155 1.986(19) .
Sn4 C5 2.15(4) .
Sn4 O124 2.191(15) .
Sn4 O153 2.245(16) .
Sn4 C10 2.29(4) .
Sn5 O71 2.019(16) .
Sn5 C8 2.14(3) .
Sn5 O56 2.159(14) .
Sn5 C13 2.16(4) .
Sn5 O116 2.232(15) .
Sn6 O42 2.043(14) .
Sn6 O194 2.068(18) .
Sn6 C14 2.07(4) .
Sn6 C11 2.10(2) .
Sn7 C7 2.06(3) .
Sn7 O151 2.072(16) .
Sn7 O170 2.084(17) .
Sn7 C6 2.22(4) .
O91 Na1 3.01(3) 4_576
O122 Na1 2.97(3) 4_576
O145 Na1 2.92(3) .
O159 Na2 2.96(4) .
O172 Na2 2.83(4) .
N1 C15 1.52(3) .
N1 C16 1.53(4) .
N2 C17 1.51(3) .
N2 C18 1.55(4) .
N3 C20 1.399(10) .
N3 C19 1.400(10) .
N4 C21 1.404(10) .
N4 C22 1.417(10) .
N5 C24 1.52(4) .
N5 C23 1.64(4) .
N6 C25 1.402(7) .
N6 C26 1.69(5) .
N7 C28 1.393(10) .
N7 C27 1.402(10) .
Na1 O122 2.97(3) 4_575
Na1 O91 3.01(3) 4_575

loop_
_platon_squeeze_void_nr
_platon_squeeze_void_average_x
_platon_squeeze_void_average_y
_platon_squeeze_void_average_z
_platon_squeeze_void_volume
_platon_squeeze_void_count_electrons
1 -0.005 -0.004 0.001 12788.0 8084.8
2 0.219 0.697 0.958 10.5 0.3
3 0.219 0.803 0.458 10.3 -0.6
4 0.288 0.080 0.550 11.2 -3.0
5 0.288 0.420 0.050 11.2 -3.9
6 0.711 0.580 0.950 11.2 -2.9
7 0.711 0.920 0.450 11.2 -4.7
8 0.781 0.197 0.542 10.6 -1.6
9 0.781 0.303 0.042 10.3 -0.6
